data_7000744
loop_
_publ_author_name
'Nayak, Sanjit'
'Beltran, Lianne M. C.'
'Lan, Yanhua'
'Cl\'erac, Rodolphe'
'Hearns, Nigel G. R.'
'Wernsdorfer, Wolfgang'
'Anson, Christopher E.'
'Powell, Annie K.'

_publ_section_title
;
 Two edge-sharing MnII4MnIII6 supertetrahedra give an anisotropic S =
 28 +- 1 MnII6MnIII11 complex
;
_journal_issue 11
_journal_name_full 'Dalton Transactions'
_journal_page_first 1901
_journal_page_last 1903
_journal_paper_doi 10.1039/b820818m
_journal_year 2009
_chemical_formula_sum 'C88.32 H149.98 Cl6.34 Mn17 N12 O33.32'
_chemical_formula_weight 3071.88
_chemical_name_systematic
;
?
;
_space_group_IT_number 2
_symmetry_cell_setting triclinic
_symmetry_space_group_name_Hall '-P 1'
_symmetry_space_group_name_H-M 'P -1'
_atom_sites_solution_hydrogens geom
_atom_sites_solution_primary direct
_atom_sites_solution_secondary difmap
_audit_creation_method SHELXL-97
_cell_angle_alpha 97.244(1)
_cell_angle_beta 100.949(1)
_cell_angle_gamma 105.031(1)
_cell_formula_units_Z 2
_cell_length_a 15.1766(6)
_cell_length_b 16.6851(7)
_cell_length_c 26.4026(11)
_cell_measurement_reflns_used 13389
_cell_measurement_temperature 100(2)
_cell_measurement_theta_max 28.09
_cell_measurement_theta_min 2.21
_cell_volume 6230.1(4)
_computing_cell_refinement 'SMART-NT 5.6 (Bruker AXS Inc., 2005)'
_computing_data_collection 'SMART-NT 5.6 (Bruker AXS Inc., 2005)'
_computing_data_reduction 'SAINT+ 6.45 (Bruker AXS Inc., 2003)'
_computing_molecular_graphics 'SHELXTL 6.14 (BrukerAXS Inc., 2003)'
_computing_publication_material 'SHELXTL 6.14 (BrukerAXS Inc., 2003)'
_computing_structure_refinement 'SHELXTL 6.14 (BrukerAXS Inc., 2003)'
_computing_structure_solution 'SHELXTL 6.14 (BrukerAXS Inc., 2003)'
_diffrn_ambient_temperature 100(2)
_diffrn_detector_area_resol_mean 8.333
_diffrn_measured_fraction_theta_full 0.991
_diffrn_measured_fraction_theta_max 0.882
_diffrn_measurement_device_type 'Bruker SMART Apex'
_diffrn_measurement_method 'CCD area detector'
_diffrn_radiation_monochromator graphite
_diffrn_radiation_source 'rotating anode'
_diffrn_radiation_type MoK\a
_diffrn_radiation_wavelength 0.71073
_diffrn_reflns_av_R_equivalents 0.0271
_diffrn_reflns_av_sigmaI/netI 0.0465
_diffrn_reflns_limit_h_max 20
_diffrn_reflns_limit_h_min -19
_diffrn_reflns_limit_k_max 21
_diffrn_reflns_limit_k_min -21
_diffrn_reflns_limit_l_max 34
_diffrn_reflns_limit_l_min -32
_diffrn_reflns_number 43119
_diffrn_reflns_theta_full 25.00
_diffrn_reflns_theta_max 28.10
_diffrn_reflns_theta_min 1.29
_exptl_absorpt_coefficient_mu 1.864
_exptl_absorpt_correction_T_max 0.782
_exptl_absorpt_correction_T_min 0.583
_exptl_absorpt_correction_type multi-scan
_exptl_absorpt_process_details 'SADABS (Bruker AXS Inc., 2005)'
_exptl_crystal_colour black
_exptl_crystal_density_diffrn 1.638
_exptl_crystal_density_method 'not measured'
_exptl_crystal_description block
_exptl_crystal_F_000 3126
_exptl_crystal_size_max 0.32
_exptl_crystal_size_mid 0.18
_exptl_crystal_size_min 0.14
_refine_diff_density_max 1.103
_refine_diff_density_min -0.661
_refine_diff_density_rms 0.120
_refine_ls_extinction_method none
_refine_ls_goodness_of_fit_ref 1.098
_refine_ls_hydrogen_treatment constr
_refine_ls_matrix_type full
_refine_ls_number_parameters 1424
_refine_ls_number_reflns 26817
_refine_ls_number_restraints 91
_refine_ls_restrained_S_all 1.099
_refine_ls_R_factor_all 0.0879
_refine_ls_R_factor_gt 0.0591
_refine_ls_shift/su_max 0.001
_refine_ls_shift/su_mean 0.000
_refine_ls_structure_factor_coef Fsqd
_refine_ls_weighting_details 'calc w=1/[\s^2^(Fo^2^)+(0.0482P)^2^+18.4308P] where P=(Fo^2^+2Fc^2^)/3'
_refine_ls_weighting_scheme calc
_refine_ls_wR_factor_gt 0.1303
_refine_ls_wR_factor_ref 0.1428
_reflns_number_gt 18659
_reflns_number_total 26817
_reflns_threshold_expression >2sigma(I)
_cod_data_source_file b820818m.txt
_cod_data_source_block sms1105x
_cod_database_code 7000744

loop_
_symmetry_equiv_pos_as_xyz
'x, y, z'
'-x, -y, -z'

loop_
_atom_site_label
_atom_site_type_symbol
_atom_site_fract_x
_atom_site_fract_y
_atom_site_fract_z
_atom_site_U_iso_or_equiv
_atom_site_adp_type
_atom_site_occupancy
_atom_site_symmetry_multiplicity
_atom_site_calc_flag
_atom_site_refinement_flags
_atom_site_disorder_assembly
_atom_site_disorder_group
Mn1 Mn 0.50882(4) 0.25000(4) 0.24956(3) 0.01136(13) Uani 1 1 d . A .
Mn2 Mn 0.70633(4) 0.25285(4) 0.33957(3) 0.01264(14) Uani 1 1 d . A .
Mn3 Mn 0.54099(4) 0.31785(4) 0.38167(3) 0.01307(14) Uani 1 1 d . A .
Mn4 Mn 0.55005(4) 0.44669(4) 0.30187(3) 0.01343(14) Uani 1 1 d . A .
Mn5 Mn 0.71511(4) 0.38283(4) 0.26079(3) 0.01341(14) Uani 1 1 d . A .
Mn6 Mn 0.73985(4) 0.45276(4) 0.38474(3) 0.01390(14) Uani 1 1 d . A .
Mn7 Mn 0.31083(4) 0.24661(4) 0.16022(3) 0.01301(14) Uani 1 1 d . A .
Mn8 Mn 0.47501(4) 0.18220(4) 0.11725(3) 0.01289(14) Uani 1 1 d . A .
Mn9 Mn 0.46786(4) 0.05358(4) 0.19757(3) 0.01297(14) Uani 1 1 d . A .
Mn10 Mn 0.30322(4) 0.11667(4) 0.23940(3) 0.01286(14) Uani 1 1 d . A .
Mn11 Mn 0.27713(4) 0.04632(4) 0.11565(3) 0.01386(15) Uani 1 1 d . A .
Mn12 Mn 0.66777(4) 0.18889(4) 0.20608(3) 0.01516(15) Uani 1 1 d . A .
Mn13 Mn 0.34849(4) 0.31263(4) 0.29105(3) 0.01486(15) Uani 1 1 d . A .
Mn14 Mn 0.72957(4) 0.32449(4) 0.46074(3) 0.01487(15) Uani 1 1 d . A .
Mn15 Mn 0.28520(4) 0.17461(4) 0.03902(3) 0.01471(15) Uani 1 1 d . A .
Mn16 Mn 0.74629(5) 0.57977(4) 0.30537(3) 0.01692(15) Uani 1 1 d . . .
Mn17 Mn 0.27038(5) -0.08616(4) 0.19656(3) 0.01654(15) Uani 1 1 d . A .
Cl1 Cl 0.58401(7) 0.48254(7) 0.40488(5) 0.0175(2) Uani 1 1 d . . .
Cl2 Cl 0.85316(7) 0.38258(7) 0.33951(4) 0.0164(2) Uani 1 1 d . . .
Cl3 Cl 0.43257(7) 0.01879(7) 0.09367(5) 0.0176(2) Uani 1 1 d . . .
Cl4 Cl 0.16504(7) 0.11912(7) 0.16129(4) 0.0161(2) Uani 1 1 d . . .
Cl5 Cl 0.78014(8) 0.30898(9) 0.54753(5) 0.0272(3) Uani 1 1 d . . .
Cl6 Cl 0.22971(8) 0.19143(8) -0.04698(5) 0.0267(3) Uani 1 1 d . . .
O33A O 0.8345(12) 0.7129(10) 0.3365(7) 0.073(4) Uiso 0.35 1 d PDU A 1
O34A O 0.7706(8) 0.6808(7) 0.2545(5) 0.043(3) Uiso 0.35 1 d PDU A 1
C74A C 0.8230(14) 0.7340(13) 0.2926(6) 0.056(7) Uiso 0.35 1 d PDU A 1
C75A C 0.8702(12) 0.8234(9) 0.2869(7) 0.035(4) Uiso 0.35 1 d PDU A 1
H75A H 0.8474 0.8311 0.2510 0.053 Uiso 0.35 1 calc PR A 1
H75B H 0.9383 0.8332 0.2940 0.053 Uiso 0.35 1 calc PR A 1
H75C H 0.8554 0.8637 0.3119 0.053 Uiso 0.35 1 calc PR A 1
O33B O 0.7639(10) 0.7203(9) 0.3387(6) 0.055(4) Uiso 0.31 1 d PDU A 2
O34B O 0.8289(15) 0.6826(10) 0.2755(8) 0.075(5) Uiso 0.31 1 d PDU A 2
C74B C 0.8142(14) 0.7368(14) 0.3070(7) 0.061(7) Uiso 0.31 1 d PDU A 2
C75B C 0.8660(14) 0.8315(10) 0.3097(9) 0.046(5) Uiso 0.31 1 d PDU A 2
H75D H 0.9306 0.8372 0.3066 0.069 Uiso 0.31 1 calc PR A 2
H75E H 0.8668 0.8644 0.3434 0.069 Uiso 0.31 1 calc PR A 2
H75F H 0.8333 0.8525 0.2810 0.069 Uiso 0.31 1 calc PR A 2
Cl7C Cl 0.8114(3) 0.7143(4) 0.2936(2) 0.0270(11) Uani 0.34 1 d PU A 3
O1 O 0.64413(19) 0.27352(18) 0.27294(12) 0.0125(6) Uani 1 1 d . . .
O2 O 0.50401(19) 0.32831(18) 0.30852(12) 0.0109(6) Uani 1 1 d . . .
O3 O 0.37439(19) 0.22654(18) 0.22651(12) 0.0120(6) Uani 1 1 d . . .
O4 O 0.51330(19) 0.17240(18) 0.19025(12) 0.0121(6) Uani 1 1 d . . .
O5 O 0.67103(19) 0.33769(19) 0.38025(12) 0.0131(6) Uani 1 1 d . . .
O6 O 0.67932(19) 0.44808(18) 0.31370(12) 0.0126(6) Uani 1 1 d . A .
O7 O 0.34563(19) 0.16198(18) 0.11957(12) 0.0119(6) Uani 1 1 d . . .
O8 O 0.33848(19) 0.05026(18) 0.18667(12) 0.0125(6) Uani 1 1 d . . .
O9 O 0.5558(2) 0.37132(19) 0.21888(13) 0.0163(7) Uani 1 1 d . . .
O10 O 0.4552(2) 0.3245(2) 0.14161(13) 0.0210(7) Uani 1 1 d . . .
C1 C 0.5193(3) 0.3803(3) 0.17303(18) 0.0164(9) Uani 1 1 d . A .
C2 C 0.5567(3) 0.4648(3) 0.15733(19) 0.0202(10) Uani 1 1 d . . .
H2A H 0.5839 0.4564 0.1270 0.030 Uiso 1 1 calc R A .
H2B H 0.6050 0.5027 0.1867 0.030 Uiso 1 1 calc R . .
H2C H 0.5053 0.4896 0.1482 0.030 Uiso 1 1 calc R . .
O11 O 0.4644(2) 0.12997(19) 0.28086(13) 0.0161(7) Uani 1 1 d . . .
O12 O 0.5629(2) 0.1776(2) 0.35860(13) 0.0199(7) Uani 1 1 d . . .
C3 C 0.5005(3) 0.1208(3) 0.32686(19) 0.0165(10) Uani 1 1 d . A .
C4 C 0.4637(3) 0.0366(3) 0.3426(2) 0.0218(10) Uani 1 1 d . . .
H4A H 0.5158 0.0134 0.3536 0.033 Uiso 1 1 calc R A .
H4B H 0.4179 -0.0025 0.3126 0.033 Uiso 1 1 calc R . .
H4C H 0.4334 0.0443 0.3717 0.033 Uiso 1 1 calc R . .
O13 O 0.7446(2) 0.1749(2) 0.29890(13) 0.0164(7) Uani 1 1 d . . .
C5 C 0.8274(3) 0.1539(3) 0.31796(19) 0.0187(10) Uani 1 1 d . A .
H5A H 0.8817 0.2015 0.3174 0.022 Uiso 1 1 calc R . .
H5B H 0.8287 0.1043 0.2935 0.022 Uiso 1 1 calc R . .
C6 C 0.8401(3) 0.1337(3) 0.37359(19) 0.0195(10) Uani 1 1 d . . .
C7 C 0.8481(3) 0.2112(3) 0.41360(19) 0.0183(10) Uani 1 1 d . A .
H7A H 0.8624 0.1984 0.4493 0.022 Uiso 1 1 calc R . .
H7B H 0.9013 0.2582 0.4108 0.022 Uiso 1 1 calc R . .
C8 C 0.7586(3) 0.0599(3) 0.3771(2) 0.0260(11) Uani 1 1 d . A .
H8A H 0.6998 0.0748 0.3688 0.039 Uiso 1 1 calc R . .
H8B H 0.7687 0.0476 0.4127 0.039 Uiso 1 1 calc R . .
H8C H 0.7550 0.0100 0.3520 0.039 Uiso 1 1 calc R . .
C9 C 0.9326(3) 0.1108(3) 0.3863(2) 0.0281(12) Uani 1 1 d . A .
H9A H 0.9293 0.0612 0.3609 0.042 Uiso 1 1 calc R . .
H9B H 0.9430 0.0981 0.4218 0.042 Uiso 1 1 calc R . .
H9C H 0.9846 0.1584 0.3841 0.042 Uiso 1 1 calc R . .
O14 O 0.7652(2) 0.2380(2) 0.40686(13) 0.0165(7) Uani 1 1 d . . .
O15 O 0.4148(2) 0.3003(2) 0.38132(13) 0.0160(7) Uani 1 1 d . . .
C10 C 0.3863(3) 0.3193(3) 0.42827(18) 0.0177(10) Uani 1 1 d . A .
H10A H 0.3171 0.2969 0.4210 0.021 Uiso 1 1 calc R . .
H10B H 0.4027 0.3815 0.4384 0.021 Uiso 1 1 calc R . .
C11 C 0.4290(3) 0.2845(3) 0.47532(18) 0.0175(10) Uani 1 1 d . . .
C12 C 0.5352(3) 0.3270(3) 0.49196(18) 0.0196(10) Uani 1 1 d . A .
H12A H 0.5469 0.3890 0.5004 0.023 Uiso 1 1 calc R . .
H12B H 0.5612 0.3084 0.5242 0.023 Uiso 1 1 calc R . .
C13 C 0.4085(3) 0.1885(3) 0.4627(2) 0.0213(10) Uani 1 1 d . A .
H13A H 0.4365 0.1687 0.4935 0.032 Uiso 1 1 calc R . .
H13B H 0.4353 0.1733 0.4332 0.032 Uiso 1 1 calc R . .
H13C H 0.3405 0.1620 0.4533 0.032 Uiso 1 1 calc R . .
C14 C 0.3862(3) 0.3091(3) 0.5208(2) 0.0241(11) Uani 1 1 d . A .
H14A H 0.4114 0.2875 0.5515 0.036 Uiso 1 1 calc R . .
H14B H 0.3179 0.2849 0.5104 0.036 Uiso 1 1 calc R . .
H14C H 0.4020 0.3708 0.5295 0.036 Uiso 1 1 calc R . .
O16 O 0.5830(2) 0.3081(2) 0.45239(12) 0.0172(7) Uani 1 1 d . . .
O17 O 0.4246(2) 0.44444(19) 0.28900(13) 0.0159(7) Uani 1 1 d . . .
C15 C 0.3903(3) 0.5037(3) 0.26246(19) 0.0179(10) Uani 1 1 d . A .
H15A H 0.3249 0.4973 0.2656 0.022 Uiso 1 1 calc R . .
H15B H 0.3888 0.4894 0.2247 0.022 Uiso 1 1 calc R . .
C16 C 0.4480(3) 0.5967(3) 0.2830(2) 0.0190(10) Uani 1 1 d . . .
C17 C 0.5449(3) 0.6116(3) 0.2706(2) 0.0227(11) Uani 1 1 d . A .
H17A H 0.5368 0.6041 0.2321 0.027 Uiso 1 1 calc R . .
H17B H 0.5819 0.6709 0.2857 0.027 Uiso 1 1 calc R . .
C18 C 0.3975(3) 0.6503(3) 0.2523(2) 0.0251(11) Uani 1 1 d . A .
H18A H 0.3350 0.6425 0.2593 0.038 Uiso 1 1 calc R . .
H18B H 0.3914 0.6326 0.2146 0.038 Uiso 1 1 calc R . .
H18C H 0.4338 0.7099 0.2632 0.038 Uiso 1 1 calc R . .
C19 C 0.4565(3) 0.6223(3) 0.3416(2) 0.0232(11) Uani 1 1 d . A .
H19A H 0.4883 0.5873 0.3609 0.035 Uiso 1 1 calc R . .
H19B H 0.3938 0.6142 0.3484 0.035 Uiso 1 1 calc R . .
H19C H 0.4929 0.6818 0.3533 0.035 Uiso 1 1 calc R . .
O18 O 0.5972(2) 0.55742(19) 0.28999(14) 0.0197(7) Uani 1 1 d . A .
O19 O 0.7484(2) 0.3195(2) 0.20828(12) 0.0157(7) Uani 1 1 d . . .
C20 C 0.7765(3) 0.3537(3) 0.16536(18) 0.0154(9) Uani 1 1 d . A .
H20A H 0.7208 0.3608 0.1420 0.018 Uiso 1 1 calc R . .
H20B H 0.7994 0.3126 0.1451 0.018 Uiso 1 1 calc R . .
C21 C 0.8530(3) 0.4387(3) 0.18058(19) 0.0167(9) Uani 1 1 d . . .
C22 C 0.8144(3) 0.5069(3) 0.2042(2) 0.0205(10) Uani 1 1 d . A .
H22A H 0.8658 0.5605 0.2150 0.025 Uiso 1 1 calc R . .
H22B H 0.7655 0.5152 0.1764 0.025 Uiso 1 1 calc R . .
C23 C 0.9392(3) 0.4314(3) 0.2185(2) 0.0232(11) Uani 1 1 d . A .
H23A H 0.9220 0.4164 0.2507 0.035 Uiso 1 1 calc R . .
H23B H 0.9884 0.4855 0.2269 0.035 Uiso 1 1 calc R . .
H23C H 0.9623 0.3875 0.2020 0.035 Uiso 1 1 calc R . .
C24 C 0.8793(3) 0.4625(3) 0.13016(19) 0.0209(10) Uani 1 1 d . A .
H24A H 0.8239 0.4674 0.1062 0.031 Uiso 1 1 calc R . .
H24B H 0.9022 0.4188 0.1133 0.031 Uiso 1 1 calc R . .
H24C H 0.9285 0.5167 0.1387 0.031 Uiso 1 1 calc R . .
O20 O 0.7754(2) 0.49029(19) 0.24791(13) 0.0181(7) Uani 1 1 d . A .
O21 O 0.2742(2) 0.32573(19) 0.20133(12) 0.0151(6) Uani 1 1 d . . .
C25 C 0.1914(3) 0.3477(3) 0.18262(19) 0.0198(10) Uani 1 1 d . A .
H25A H 0.1910 0.3977 0.2070 0.024 Uiso 1 1 calc R . .
H25B H 0.1368 0.3006 0.1835 0.024 Uiso 1 1 calc R . .
C26 C 0.1787(3) 0.3674(3) 0.1268(2) 0.0210(10) Uani 1 1 d . . .
C27 C 0.1695(3) 0.2882(3) 0.0869(2) 0.0207(10) Uani 1 1 d . A .
H27A H 0.1171 0.2414 0.0906 0.025 Uiso 1 1 calc R . .
H27B H 0.1539 0.2999 0.0510 0.025 Uiso 1 1 calc R . .
C28 C 0.2600(4) 0.4398(3) 0.1229(2) 0.0280(12) Uani 1 1 d . A .
H28A H 0.2650 0.4898 0.1484 0.042 Uiso 1 1 calc R . .
H28B H 0.2493 0.4524 0.0874 0.042 Uiso 1 1 calc R . .
H28C H 0.3183 0.4239 0.1305 0.042 Uiso 1 1 calc R . .
C29 C 0.0866(4) 0.3908(4) 0.1147(2) 0.0319(13) Uani 1 1 d . A .
H29A H 0.0912 0.4414 0.1396 0.048 Uiso 1 1 calc R . .
H29B H 0.0348 0.3440 0.1180 0.048 Uiso 1 1 calc R . .
H29C H 0.0749 0.4021 0.0789 0.048 Uiso 1 1 calc R . .
O22 O 0.2517(2) 0.2624(2) 0.09328(12) 0.0165(7) Uani 1 1 d . . .
O23 O 0.6014(2) 0.2014(2) 0.11727(13) 0.0161(7) Uani 1 1 d . . .
C30 C 0.6294(3) 0.1835(3) 0.06962(18) 0.0166(9) Uani 1 1 d . A .
H30A H 0.6130 0.1214 0.0588 0.020 Uiso 1 1 calc R . .
H30B H 0.6985 0.2061 0.0765 0.020 Uiso 1 1 calc R . .
C31 C 0.5853(3) 0.2197(3) 0.02366(19) 0.0171(9) Uani 1 1 d . . .
C32 C 0.4794(3) 0.1759(3) 0.00722(19) 0.0178(10) Uani 1 1 d . A .
H32A H 0.4525 0.1947 -0.0248 0.021 Uiso 1 1 calc R . .
H32B H 0.4686 0.1142 -0.0016 0.021 Uiso 1 1 calc R . .
C33 C 0.6055(3) 0.3153(3) 0.03774(19) 0.0203(10) Uani 1 1 d . A .
H33A H 0.5764 0.3361 0.0077 0.030 Uiso 1 1 calc R . .
H33B H 0.6735 0.3421 0.0467 0.030 Uiso 1 1 calc R . .
H33C H 0.5797 0.3292 0.0679 0.030 Uiso 1 1 calc R . .
C34 C 0.6279(3) 0.1978(3) -0.0223(2) 0.0235(11) Uani 1 1 d . A .
H34A H 0.6017 0.2200 -0.0525 0.035 Uiso 1 1 calc R . .
H34B H 0.6133 0.1363 -0.0319 0.035 Uiso 1 1 calc R . .
H34C H 0.6961 0.2230 -0.0122 0.035 Uiso 1 1 calc R . .
O24 O 0.4321(2) 0.1932(2) 0.04691(13) 0.0172(7) Uani 1 1 d . . .
O25 O 0.5947(2) 0.05813(19) 0.20905(13) 0.0158(7) Uani 1 1 d . . .
C35 C 0.6325(3) -0.0008(3) 0.23365(19) 0.0169(9) Uani 1 1 d . A .
H35A H 0.6385 0.0133 0.2719 0.020 Uiso 1 1 calc R . .
H35B H 0.6964 0.0058 0.2279 0.020 Uiso 1 1 calc R . .
C36 C 0.5745(3) -0.0938(3) 0.2142(2) 0.0183(10) Uani 1 1 d . . .
C37 C 0.4798(3) -0.1076(3) 0.2296(2) 0.0210(10) Uani 1 1 d . A .
H37A H 0.4428 -0.1675 0.2165 0.025 Uiso 1 1 calc R . .
H37B H 0.4915 -0.0975 0.2683 0.025 Uiso 1 1 calc R . .
C38 C 0.6272(3) -0.1469(3) 0.2434(2) 0.0254(11) Uani 1 1 d . A .
H38A H 0.6883 -0.1393 0.2345 0.038 Uiso 1 1 calc R . .
H38B H 0.5907 -0.2065 0.2331 0.038 Uiso 1 1 calc R . .
H38C H 0.6365 -0.1289 0.2813 0.038 Uiso 1 1 calc R . .
C39 C 0.5610(3) -0.1196(3) 0.1552(2) 0.0233(11) Uani 1 1 d . A .
H39A H 0.6223 -0.1100 0.1465 0.035 Uiso 1 1 calc R . .
H39B H 0.5259 -0.0858 0.1370 0.035 Uiso 1 1 calc R . .
H39C H 0.5259 -0.1795 0.1443 0.035 Uiso 1 1 calc R . .
O26 O 0.4248(2) -0.05585(19) 0.21036(13) 0.0179(7) Uani 1 1 d . . .
O27 O 0.2692(2) 0.18226(19) 0.29082(12) 0.0148(6) Uani 1 1 d . . .
C40 C 0.2378(3) 0.1504(3) 0.33392(19) 0.0183(10) Uani 1 1 d . A .
H40A H 0.2118 0.1917 0.3517 0.022 Uiso 1 1 calc R . .
H40B H 0.2926 0.1461 0.3594 0.022 Uiso 1 1 calc R . .
C41 C 0.1642(3) 0.0650(3) 0.31953(19) 0.0189(10) Uani 1 1 d . . .
C42 C 0.2068(3) -0.0029(3) 0.29899(19) 0.0191(10) Uani 1 1 d . A .
H42A H 0.2568 -0.0071 0.3278 0.023 Uiso 1 1 calc R . .
H42B H 0.1575 -0.0580 0.2896 0.023 Uiso 1 1 calc R . .
C43 C 0.1365(3) 0.0434(3) 0.3701(2) 0.0235(11) Uani 1 1 d . A .
H43A H 0.1092 0.0857 0.3845 0.035 Uiso 1 1 calc R . .
H43B H 0.1923 0.0431 0.3957 0.035 Uiso 1 1 calc R . .
H43C H 0.0904 -0.0125 0.3623 0.035 Uiso 1 1 calc R . .
C44 C 0.0773(3) 0.0667(3) 0.2794(2) 0.0240(11) Uani 1 1 d . A .
H44A H 0.0517 0.1106 0.2936 0.036 Uiso 1 1 calc R . .
H44B H 0.0298 0.0117 0.2723 0.036 Uiso 1 1 calc R . .
H44C H 0.0950 0.0791 0.2468 0.036 Uiso 1 1 calc R . .
O28 O 0.2454(2) 0.0114(2) 0.25441(13) 0.0176(7) Uani 1 1 d . . .
O29 O 0.7944(2) 0.4519(2) 0.45477(13) 0.0184(7) Uani 1 1 d . . .
C45 C 0.8195(3) 0.5259(3) 0.4941(2) 0.0217(10) Uani 1 1 d . A .
H45A H 0.8548 0.5153 0.5269 0.026 Uiso 1 1 calc R . .
H45B H 0.7614 0.5365 0.5012 0.026 Uiso 1 1 calc R . .
C46 C 0.8788(3) 0.6054(3) 0.4798(2) 0.0206(10) Uani 1 1 d . . .
C47 C 0.8251(3) 0.6286(3) 0.4308(2) 0.0209(10) Uani 1 1 d . A .
H47A H 0.7664 0.6377 0.4379 0.025 Uiso 1 1 calc R . .
H47B H 0.8637 0.6825 0.4245 0.025 Uiso 1 1 calc R . .
C48 C 0.8962(3) 0.6788(3) 0.5252(2) 0.0267(11) Uani 1 1 d . A .
H48A H 0.9302 0.6668 0.5575 0.040 Uiso 1 1 calc R . .
H48B H 0.8360 0.6857 0.5301 0.040 Uiso 1 1 calc R . .
H48C H 0.9336 0.7309 0.5171 0.040 Uiso 1 1 calc R . .
C49 C 0.9716(3) 0.5933(3) 0.4713(2) 0.0262(11) Uani 1 1 d . A .
H49A H 1.0045 0.5782 0.5027 0.039 Uiso 1 1 calc R . .
H49B H 1.0106 0.6459 0.4646 0.039 Uiso 1 1 calc R . .
H49C H 0.9592 0.5479 0.4411 0.039 Uiso 1 1 calc R . .
O30 O 0.8023(2) 0.56617(19) 0.38437(13) 0.0165(7) Uani 1 1 d . A .
O31 O 0.2194(2) 0.0492(2) 0.04631(13) 0.0172(7) Uani 1 1 d . . .
C50 C 0.1804(3) -0.0248(3) 0.00656(19) 0.0184(10) Uani 1 1 d . A .
H50A H 0.2323 -0.0417 -0.0051 0.022 Uiso 1 1 calc R . .
H50B H 0.1423 -0.0108 -0.0240 0.022 Uiso 1 1 calc R . .
C51 C 0.1187(3) -0.1003(3) 0.0238(2) 0.0207(10) Uani 1 1 d . . .
C52 C 0.1763(3) -0.1270(3) 0.06948(19) 0.0197(10) Uani 1 1 d . A .
H52A H 0.1359 -0.1781 0.0779 0.024 Uiso 1 1 calc R . .
H52B H 0.2288 -0.1428 0.0577 0.024 Uiso 1 1 calc R . .
C53 C 0.0873(4) -0.1746(3) -0.0228(2) 0.0298(12) Uani 1 1 d . A .
H53A H 0.0477 -0.2242 -0.0133 0.045 Uiso 1 1 calc R . .
H53B H 0.1425 -0.1876 -0.0317 0.045 Uiso 1 1 calc R . .
H53C H 0.0515 -0.1594 -0.0532 0.045 Uiso 1 1 calc R . .
C54 C 0.0340(3) -0.0794(3) 0.0388(2) 0.0279(12) Uani 1 1 d . A .
H54A H 0.0553 -0.0322 0.0687 0.042 Uiso 1 1 calc R . .
H54B H -0.0053 -0.1289 0.0486 0.042 Uiso 1 1 calc R . .
H54C H -0.0026 -0.0637 0.0090 0.042 Uiso 1 1 calc R . .
O32 O 0.2139(2) -0.06504(19) 0.11612(13) 0.0171(7) Uani 1 1 d . . .
N1 N 0.7760(3) 0.1412(2) 0.17637(16) 0.0182(8) Uani 1 1 d . . .
C55 C 0.7504(3) 0.0665(3) 0.14299(19) 0.0191(10) Uani 1 1 d . A .
H55A H 0.6855 0.0383 0.1295 0.023 Uiso 1 1 calc R . .
C56 C 0.8149(4) 0.0298(3) 0.1278(2) 0.0253(11) Uani 1 1 d . . .
H56A H 0.7947 -0.0234 0.1049 0.030 Uiso 1 1 calc R A .
C57 C 0.9090(4) 0.0709(3) 0.1462(2) 0.0284(12) Uani 1 1 d . A .
H57A H 0.9546 0.0466 0.1360 0.034 Uiso 1 1 calc R . .
C58 C 0.9363(3) 0.1482(3) 0.1797(2) 0.0236(11) Uani 1 1 d . . .
H58A H 1.0009 0.1783 0.1925 0.028 Uiso 1 1 calc R A .
C59 C 0.8679(3) 0.1808(3) 0.19421(19) 0.0192(10) Uani 1 1 d . A .
H59A H 0.8867 0.2334 0.2178 0.023 Uiso 1 1 calc R . .
N2 N 0.2422(3) 0.3618(2) 0.32160(15) 0.0164(8) Uani 1 1 d . . .
C60 C 0.1502(3) 0.3211(3) 0.3052(2) 0.0194(10) Uani 1 1 d . A .
H60A H 0.1314 0.2683 0.2818 0.023 Uiso 1 1 calc R . .
C61 C 0.0819(3) 0.3523(4) 0.3207(2) 0.0278(12) Uani 1 1 d . . .
H61A H 0.0174 0.3218 0.3083 0.033 Uiso 1 1 calc R A .
C62 C 0.1094(3) 0.4285(4) 0.3545(2) 0.0283(12) Uani 1 1 d . A .
H62A H 0.0639 0.4512 0.3660 0.034 Uiso 1 1 calc R . .
C63 C 0.2039(4) 0.4721(3) 0.3717(2) 0.0267(11) Uani 1 1 d . . .
H63A H 0.2243 0.5254 0.3946 0.032 Uiso 1 1 calc R A .
C64 C 0.2672(3) 0.4356(3) 0.35450(19) 0.0199(10) Uani 1 1 d . A .
H64A H 0.3322 0.4646 0.3667 0.024 Uiso 1 1 calc R . .
N3 N 0.1163(3) -0.1552(3) 0.19020(17) 0.0288(10) Uani 1 1 d D . .
C65 C 0.0511(4) -0.1171(4) 0.1731(2) 0.0351(14) Uani 1 1 d D A .
H65A H 0.0714 -0.0707 0.1565 0.042 Uiso 0.65 1 calc PR B 1
H65B H 0.0672 -0.0600 0.1686 0.042 Uiso 0.35 1 calc PR B 2
C66A C -0.0418(6) -0.1366(7) 0.1767(4) 0.045(3) Uiso 0.65 1 d PD A 1
H66A H -0.0815 -0.1031 0.1662 0.054 Uiso 0.65 1 calc PR A 1
C67A C -0.0720(8) -0.2089(8) 0.1968(5) 0.068(3) Uiso 0.65 1 d PD A 1
H67A H -0.1356 -0.2288 0.1988 0.081 Uiso 0.65 1 calc PR A 1
C68A C -0.0084(7) -0.2527(8) 0.2142(5) 0.060(3) Uiso 0.65 1 d PD A 1
H68A H -0.0284 -0.3022 0.2282 0.072 Uiso 0.65 1 calc PR A 1
C69A C 0.0850(6) -0.2230(6) 0.2107(4) 0.036(3) Uiso 0.65 1 d PD A 1
H69A H 0.1277 -0.2525 0.2234 0.044 Uiso 0.65 1 calc PR A 1
C66B C -0.0429(7) -0.1679(7) 0.1626(4) 0.011(2) Uiso 0.35 1 d PD A 2
H66B H -0.0908 -0.1459 0.1466 0.013 Uiso 0.35 1 calc PR A 2
C67B C -0.0686(9) -0.2476(8) 0.1742(6) 0.023(3) Uiso 0.35 1 d PD A 2
H67B H -0.1331 -0.2776 0.1690 0.028 Uiso 0.35 1 calc PR A 2
C68B C 0.0013(8) -0.2844(8) 0.1939(5) 0.019(3) Uiso 0.35 1 d PD A 2
H68B H -0.0142 -0.3378 0.2044 0.022 Uiso 0.35 1 calc PR A 2
C69B C 0.0956(8) -0.2385(7) 0.1975(6) 0.016(3) Uiso 0.35 1 d PD A 2
H69B H 0.1443 -0.2644 0.2049 0.019 Uiso 0.35 1 calc PR A 2
N4 N 0.2749(3) -0.2149(3) 0.15251(19) 0.0296(10) Uani 1 1 d . . .
C70 C 0.2693(4) -0.2765(4) 0.1261(2) 0.0345(13) Uani 1 1 d . A .
C71 C 0.2619(5) -0.3561(4) 0.0924(3) 0.0515(18) Uani 1 1 d . . .
H71A H 0.3241 -0.3648 0.0963 0.077 Uiso 1 1 calc R A .
H71B H 0.2373 -0.3536 0.0557 0.077 Uiso 1 1 calc R . .
H71C H 0.2194 -0.4030 0.1027 0.077 Uiso 1 1 calc R . .
N5 N 0.2944(3) -0.1521(3) 0.27011(19) 0.0268(10) Uani 1 1 d . . .
C72 C 0.3110(3) -0.1770(3) 0.3086(2) 0.0236(11) Uani 1 1 d . A .
C73 C 0.3337(4) -0.2058(4) 0.3579(2) 0.0388(14) Uani 1 1 d . . .
H73A H 0.4013 -0.1834 0.3731 0.058 Uiso 1 1 calc R A .
H73B H 0.3156 -0.2676 0.3514 0.058 Uiso 1 1 calc R . .
H73C H 0.2995 -0.1857 0.3823 0.058 Uiso 1 1 calc R . .
N81 N 0.3193(5) 0.4684(4) 0.9505(3) 0.080(2) Uani 1 1 d . . .
C81 C 0.3551(5) 0.4398(4) 0.9825(3) 0.0459(16) Uani 1 1 d . . .
C82 C 0.4018(4) 0.4019(4) 1.0217(2) 0.0430(15) Uani 1 1 d . . .
H82A H 0.4187 0.3545 1.0043 0.064 Uiso 1 1 calc R . .
H82B H 0.3596 0.3814 1.0442 0.064 Uiso 1 1 calc R . .
H82C H 0.4587 0.4441 1.0432 0.064 Uiso 1 1 calc R . .
N82A N 0.3354(7) 0.9672(7) 0.4406(4) 0.062(3) Uiso 0.64 1 d P C 1
C83A C 0.3573(7) 0.9413(6) 0.4774(4) 0.031(2) Uiso 0.64 1 d P C 1
N82B N 0.2870(17) 0.9702(15) 0.4703(10) 0.094(7) Uiso 0.36 1 d P C 2
C83B C 0.3347(15) 0.9360(13) 0.4946(9) 0.047(5) Uiso 0.36 1 d P C 2
C84 C 0.3864(5) 0.9019(5) 0.5228(3) 0.057(2) Uani 1 1 d . . .
N83 N 1.1458(5) 0.6320(4) 0.2845(3) 0.0669(19) Uani 1 1 d . . .
C85 C 1.0875(5) 0.6229(4) 0.3079(3) 0.0475(17) Uani 1 1 d . . .
C86 C 1.0152(5) 0.6111(4) 0.3362(3) 0.0479(17) Uani 1 1 d . . .
H86A H 0.9787 0.6507 0.3289 0.072 Uiso 1 1 calc R . .
H86B H 1.0433 0.6214 0.3739 0.072 Uiso 1 1 calc R . .
H86C H 0.9738 0.5531 0.3251 0.072 Uiso 1 1 calc R . .
N84 N 0.5125(5) 0.3686(4) 0.8983(3) 0.0627(18) Uani 1 1 d . . .
C87 C 0.4317(5) 0.3428(4) 0.8802(3) 0.0441(16) Uani 1 1 d . . .
C88 C 0.3313(5) 0.3120(4) 0.8582(3) 0.0473(17) Uani 1 1 d . . .
H88A H 0.3015 0.3537 0.8707 0.071 Uiso 1 1 calc R . .
H88B H 0.3056 0.2586 0.8692 0.071 Uiso 1 1 calc R . .
H88C H 0.3191 0.3030 0.8198 0.071 Uiso 1 1 calc R . .
N85 N 0.5829(5) -0.1247(4) 0.3919(3) 0.076(2) Uani 1 1 d . . .
C89 C 0.6570(7) -0.1364(5) 0.4022(4) 0.070(2) Uani 1 1 d . . .
C90A C 0.7563(9) -0.1368(8) 0.4274(5) 0.052(3) Uiso 0.60 1 d P . .
C90B C 0.7375(14) -0.1688(14) 0.3977(9) 0.062(5) Uiso 0.40 1 d P . .
N86A N 1.040(2) 0.6058(17) 0.0306(11) 0.144(9) Uiso 0.50 1 d P . .
C91A C 0.986(3) 0.616(2) 0.0436(16) 0.142(14) Uiso 0.50 1 d P . .
C92A C 0.8830(16) 0.6256(15) 0.0464(9) 0.092(7) Uiso 0.50 1 d P . .
N86B N 0.9175(14) 0.6689(13) 0.0717(8) 0.104(6) Uiso 0.50 1 d P . .
C91B C 0.9778(12) 0.6410(12) 0.0569(7) 0.051(4) Uiso 0.50 1 d P . .
C92B C 1.0568(19) 0.6451(17) 0.0685(11) 0.106(8) Uiso 0.50 1 d P . .
N87A N -0.0037(18) -0.1265(17) 0.4517(10) 0.178(9) Uiso 0.60 1 d P . .
C93A C 0.0471(13) -0.1547(12) 0.4330(8) 0.077(5) Uiso 0.60 1 d P . .
C94A C 0.0956(15) -0.1759(13) 0.3817(9) 0.112(7) Uiso 0.60 1 d P . .
N87B N 0.071(3) -0.038(3) 0.4850(19) 0.25(2) Uiso 0.40 1 d P . .
C93B C 0.099(2) -0.101(2) 0.4598(14) 0.116(10) Uiso 0.40 1 d P . .
C94B C 0.0761(16) -0.1672(14) 0.4138(10) 0.059(5) Uiso 0.40 1 d P . .

loop_
_atom_site_aniso_label
_atom_site_aniso_U_11
_atom_site_aniso_U_22
_atom_site_aniso_U_33
_atom_site_aniso_U_23
_atom_site_aniso_U_13
_atom_site_aniso_U_12
Mn1 0.0083(3) 0.0124(3) 0.0139(3) 0.0039(2) 0.0027(2) 0.0031(2)
Mn2 0.0098(3) 0.0138(3) 0.0143(4) 0.0036(3) 0.0014(3) 0.0040(2)
Mn3 0.0097(3) 0.0159(3) 0.0143(4) 0.0052(3) 0.0032(3) 0.0034(3)
Mn4 0.0103(3) 0.0114(3) 0.0199(4) 0.0062(3) 0.0044(3) 0.0031(2)
Mn5 0.0105(3) 0.0124(3) 0.0182(4) 0.0054(3) 0.0054(3) 0.0021(2)
Mn6 0.0117(3) 0.0118(3) 0.0162(4) 0.0027(3) 0.0025(3) 0.0005(2)
Mn7 0.0105(3) 0.0139(3) 0.0153(4) 0.0053(3) 0.0021(3) 0.0042(3)
Mn8 0.0098(3) 0.0147(3) 0.0146(4) 0.0056(3) 0.0026(3) 0.0030(2)
Mn9 0.0098(3) 0.0116(3) 0.0183(4) 0.0060(3) 0.0033(3) 0.0029(2)
Mn10 0.0106(3) 0.0127(3) 0.0159(4) 0.0054(3) 0.0040(3) 0.0024(2)
Mn11 0.0108(3) 0.0135(3) 0.0165(4) 0.0056(3) 0.0022(3) 0.0014(3)
Mn12 0.0097(3) 0.0136(3) 0.0222(4) 0.0026(3) 0.0053(3) 0.0026(3)
Mn13 0.0102(3) 0.0136(3) 0.0210(4) 0.0034(3) 0.0044(3) 0.0030(3)
Mn14 0.0120(3) 0.0168(4) 0.0150(4) 0.0045(3) 0.0019(3) 0.0030(3)
Mn15 0.0120(3) 0.0154(3) 0.0163(4) 0.0057(3) 0.0018(3) 0.0031(3)
Mn16 0.0133(3) 0.0162(4) 0.0210(4) 0.0061(3) 0.0047(3) 0.0020(3)
Mn17 0.0137(3) 0.0136(3) 0.0219(4) 0.0069(3) 0.0046(3) 0.0013(3)
Cl1 0.0162(5) 0.0144(5) 0.0224(6) 0.0041(5) 0.0054(4) 0.0043(4)
Cl2 0.0110(5) 0.0179(5) 0.0203(6) 0.0047(5) 0.0039(4) 0.0033(4)
Cl3 0.0165(5) 0.0163(5) 0.0201(6) 0.0036(5) 0.0042(4) 0.0048(4)
Cl4 0.0101(4) 0.0188(5) 0.0200(6) 0.0068(5) 0.0037(4) 0.0034(4)
Cl5 0.0226(6) 0.0368(7) 0.0200(7) 0.0120(6) 0.0007(5) 0.0049(5)
Cl6 0.0257(6) 0.0307(7) 0.0213(7) 0.0108(5) -0.0002(5) 0.0054(5)
Cl7C 0.0232(19) 0.021(2) 0.041(3) 0.022(2) 0.0140(18) 0.0021(17)
O1 0.0103(13) 0.0125(15) 0.0141(17) 0.0052(13) 0.0014(12) 0.0020(11)
O2 0.0089(13) 0.0126(15) 0.0116(16) 0.0046(12) 0.0014(11) 0.0034(11)
O3 0.0102(13) 0.0121(15) 0.0130(16) 0.0042(12) 0.0013(12) 0.0023(11)
O4 0.0107(13) 0.0125(15) 0.0141(17) 0.0041(13) 0.0027(12) 0.0043(11)
O5 0.0115(14) 0.0138(15) 0.0158(17) 0.0058(13) 0.0049(12) 0.0041(12)
O6 0.0102(13) 0.0118(15) 0.0156(17) 0.0038(13) 0.0022(12) 0.0030(11)
O7 0.0090(13) 0.0109(15) 0.0163(17) 0.0052(13) 0.0038(12) 0.0021(11)
O8 0.0093(13) 0.0120(15) 0.0169(17) 0.0059(13) 0.0027(12) 0.0028(11)
O9 0.0140(14) 0.0150(16) 0.0221(19) 0.0085(14) 0.0061(13) 0.0044(12)
O10 0.0194(16) 0.0197(18) 0.0204(19) 0.0062(15) -0.0003(14) 0.0020(13)
C1 0.012(2) 0.024(3) 0.017(2) 0.008(2) 0.0055(18) 0.0089(18)
C2 0.023(2) 0.016(2) 0.019(3) 0.006(2) 0.0019(19) 0.0039(19)
O11 0.0149(15) 0.0158(16) 0.0194(18) 0.0065(14) 0.0048(13) 0.0055(12)
O12 0.0180(16) 0.0181(17) 0.0197(19) 0.0053(14) 0.0012(13) 0.0001(13)
C3 0.011(2) 0.024(3) 0.019(3) 0.010(2) 0.0077(18) 0.0059(18)
C4 0.022(2) 0.019(2) 0.023(3) 0.012(2) 0.001(2) 0.0014(19)
O13 0.0121(14) 0.0183(16) 0.0195(18) -0.0003(14) 0.0035(13) 0.0073(12)
C5 0.013(2) 0.020(2) 0.023(3) 0.002(2) 0.0045(18) 0.0062(18)
C6 0.019(2) 0.021(2) 0.020(3) 0.008(2) 0.0011(19) 0.0096(19)
C7 0.015(2) 0.021(2) 0.021(3) 0.008(2) -0.0005(18) 0.0108(18)
C8 0.030(3) 0.022(3) 0.027(3) 0.011(2) 0.004(2) 0.008(2)
C9 0.025(3) 0.031(3) 0.031(3) 0.003(2) 0.001(2) 0.018(2)
O14 0.0132(14) 0.0205(17) 0.0181(18) 0.0079(14) 0.0032(12) 0.0070(13)
O15 0.0097(14) 0.0203(17) 0.0180(18) 0.0042(14) 0.0039(12) 0.0037(12)
C10 0.012(2) 0.025(3) 0.018(3) 0.006(2) 0.0058(18) 0.0063(18)
C11 0.015(2) 0.023(2) 0.015(2) 0.005(2) 0.0071(18) 0.0045(18)
C12 0.016(2) 0.027(3) 0.013(2) 0.004(2) 0.0006(18) 0.0048(19)
C13 0.022(2) 0.019(2) 0.024(3) 0.010(2) 0.004(2) 0.0038(19)
C14 0.022(2) 0.033(3) 0.019(3) 0.004(2) 0.010(2) 0.007(2)
O16 0.0151(15) 0.0237(18) 0.0147(18) 0.0073(14) 0.0043(13) 0.0066(13)
O17 0.0101(14) 0.0160(16) 0.0240(19) 0.0082(14) 0.0038(12) 0.0060(12)
C15 0.016(2) 0.018(2) 0.018(3) 0.0050(19) -0.0018(18) 0.0050(18)
C16 0.018(2) 0.015(2) 0.024(3) 0.008(2) 0.0021(19) 0.0049(18)
C17 0.022(2) 0.022(3) 0.029(3) 0.013(2) 0.009(2) 0.008(2)
C18 0.022(2) 0.021(3) 0.034(3) 0.009(2) 0.004(2) 0.009(2)
C19 0.025(2) 0.020(3) 0.026(3) 0.005(2) 0.006(2) 0.008(2)
O18 0.0160(15) 0.0135(16) 0.033(2) 0.0127(15) 0.0065(14) 0.0051(13)
O19 0.0124(14) 0.0182(17) 0.0178(18) 0.0041(14) 0.0065(12) 0.0043(12)
C20 0.015(2) 0.016(2) 0.015(2) 0.0054(19) 0.0055(17) 0.0036(17)
C21 0.014(2) 0.015(2) 0.020(3) 0.0061(19) 0.0037(18) 0.0004(17)
C22 0.019(2) 0.016(2) 0.031(3) 0.013(2) 0.014(2) 0.0027(18)
C23 0.017(2) 0.029(3) 0.025(3) 0.009(2) 0.006(2) 0.004(2)
C24 0.019(2) 0.022(3) 0.022(3) 0.008(2) 0.0069(19) 0.0043(19)
O20 0.0178(15) 0.0129(16) 0.026(2) 0.0078(14) 0.0116(14) 0.0016(12)
O21 0.0138(14) 0.0167(16) 0.0149(17) 0.0019(13) 0.0016(12) 0.0069(12)
C25 0.015(2) 0.021(2) 0.024(3) 0.001(2) 0.0014(19) 0.0086(18)
C26 0.019(2) 0.020(2) 0.023(3) 0.005(2) -0.0005(19) 0.0089(19)
C27 0.017(2) 0.024(3) 0.022(3) 0.006(2) 0.0020(19) 0.0086(19)
C28 0.034(3) 0.022(3) 0.028(3) 0.005(2) 0.003(2) 0.010(2)
C29 0.030(3) 0.042(3) 0.030(3) 0.007(3) 0.001(2) 0.025(3)
O22 0.0137(14) 0.0202(17) 0.0162(18) 0.0064(14) 0.0003(12) 0.0070(13)
O23 0.0098(14) 0.0203(17) 0.0173(18) 0.0043(14) 0.0045(12) 0.0015(12)
C30 0.016(2) 0.014(2) 0.021(3) 0.0012(19) 0.0073(18) 0.0044(17)
C31 0.013(2) 0.021(2) 0.017(3) 0.005(2) 0.0042(18) 0.0029(18)
C32 0.014(2) 0.021(2) 0.018(3) 0.005(2) 0.0067(18) 0.0024(18)
C33 0.021(2) 0.020(2) 0.017(3) 0.003(2) 0.0002(19) 0.0051(19)
C34 0.019(2) 0.028(3) 0.021(3) 0.001(2) 0.006(2) 0.002(2)
O24 0.0162(15) 0.0227(18) 0.0156(18) 0.0078(14) 0.0059(13) 0.0071(13)
O25 0.0115(14) 0.0151(16) 0.0222(18) 0.0059(14) 0.0032(13) 0.0058(12)
C35 0.015(2) 0.019(2) 0.017(2) 0.0076(19) 0.0003(17) 0.0051(18)
C36 0.014(2) 0.016(2) 0.027(3) 0.007(2) 0.0049(19) 0.0057(17)
C37 0.022(2) 0.018(2) 0.028(3) 0.013(2) 0.006(2) 0.0085(19)
C38 0.024(2) 0.022(3) 0.037(3) 0.014(2) 0.009(2) 0.012(2)
C39 0.022(2) 0.015(2) 0.030(3) -0.001(2) 0.005(2) 0.0060(19)
O26 0.0152(15) 0.0133(16) 0.027(2) 0.0079(14) 0.0052(13) 0.0046(12)
O27 0.0126(14) 0.0159(16) 0.0169(18) 0.0040(13) 0.0052(12) 0.0042(12)
C40 0.015(2) 0.019(2) 0.023(3) 0.007(2) 0.0061(19) 0.0047(18)
C41 0.014(2) 0.024(3) 0.020(3) 0.009(2) 0.0065(18) 0.0053(18)
C42 0.015(2) 0.021(2) 0.022(3) 0.012(2) 0.0066(19) 0.0021(18)
C43 0.020(2) 0.027(3) 0.028(3) 0.011(2) 0.009(2) 0.008(2)
C44 0.013(2) 0.030(3) 0.029(3) 0.012(2) 0.004(2) 0.0040(19)
O28 0.0136(15) 0.0169(17) 0.0225(19) 0.0089(14) 0.0073(13) 0.0001(12)
O29 0.0170(15) 0.0159(17) 0.0191(19) 0.0025(14) 0.0032(13) 0.0005(13)
C45 0.017(2) 0.023(3) 0.021(3) -0.001(2) 0.0014(19) 0.0034(19)
C46 0.017(2) 0.018(2) 0.023(3) 0.000(2) 0.0030(19) 0.0015(18)
C47 0.017(2) 0.016(2) 0.025(3) 0.001(2) 0.0017(19) 0.0001(18)
C48 0.024(2) 0.024(3) 0.025(3) 0.000(2) -0.001(2) 0.002(2)
C49 0.015(2) 0.024(3) 0.036(3) 0.006(2) 0.004(2) 0.0008(19)
O30 0.0140(14) 0.0138(16) 0.0194(18) 0.0035(14) 0.0029(13) 0.0006(12)
O31 0.0162(15) 0.0154(16) 0.0163(18) 0.0037(14) -0.0010(13) 0.0013(12)
C50 0.018(2) 0.016(2) 0.017(3) 0.0010(19) 0.0006(18) 0.0017(18)
C51 0.014(2) 0.018(2) 0.023(3) 0.003(2) -0.0016(19) -0.0024(18)
C52 0.018(2) 0.015(2) 0.025(3) 0.003(2) 0.0046(19) 0.0031(18)
C53 0.029(3) 0.021(3) 0.028(3) 0.003(2) -0.004(2) -0.003(2)
C54 0.017(2) 0.029(3) 0.037(3) 0.012(2) 0.002(2) 0.004(2)
O32 0.0133(14) 0.0155(16) 0.0216(19) 0.0069(14) 0.0057(13) -0.0005(12)
N1 0.0154(18) 0.019(2) 0.021(2) 0.0060(17) 0.0037(16) 0.0043(15)
C55 0.016(2) 0.021(2) 0.020(3) 0.008(2) 0.0037(18) 0.0043(18)
C56 0.030(3) 0.026(3) 0.024(3) 0.007(2) 0.011(2) 0.011(2)
C57 0.027(3) 0.037(3) 0.033(3) 0.013(3) 0.016(2) 0.019(2)
C58 0.013(2) 0.029(3) 0.030(3) 0.013(2) 0.004(2) 0.0066(19)
C59 0.017(2) 0.022(3) 0.019(3) 0.008(2) 0.0022(18) 0.0048(18)
N2 0.0158(18) 0.019(2) 0.016(2) 0.0075(17) 0.0042(15) 0.0061(15)
C60 0.017(2) 0.016(2) 0.024(3) 0.007(2) 0.0049(19) 0.0025(18)
C61 0.014(2) 0.041(3) 0.032(3) 0.019(3) 0.007(2) 0.008(2)
C62 0.024(3) 0.037(3) 0.036(3) 0.015(3) 0.017(2) 0.018(2)
C63 0.033(3) 0.027(3) 0.024(3) 0.006(2) 0.011(2) 0.012(2)
C64 0.018(2) 0.021(2) 0.023(3) 0.008(2) 0.0070(19) 0.0045(19)
N3 0.022(2) 0.032(3) 0.028(3) 0.012(2) 0.0041(18) -0.0018(18)
C65 0.025(3) 0.049(4) 0.031(3) 0.019(3) 0.008(2) 0.004(2)
N4 0.028(2) 0.024(2) 0.036(3) 0.009(2) 0.005(2) 0.0066(19)
C70 0.041(3) 0.027(3) 0.037(4) 0.014(3) 0.007(3) 0.010(2)
C71 0.080(5) 0.022(3) 0.056(5) 0.006(3) 0.019(4) 0.020(3)
N5 0.025(2) 0.020(2) 0.038(3) 0.011(2) 0.013(2) 0.0051(17)
C72 0.021(2) 0.016(2) 0.036(3) 0.007(2) 0.012(2) 0.0042(19)
C73 0.047(3) 0.038(3) 0.035(4) 0.020(3) 0.009(3) 0.012(3)
N81 0.094(5) 0.047(4) 0.096(6) 0.022(4) -0.005(4) 0.031(4)
C81 0.049(4) 0.032(3) 0.053(5) 0.004(3) 0.006(3) 0.011(3)
C82 0.038(3) 0.050(4) 0.034(4) 0.010(3) 0.000(3) 0.005(3)
C84 0.055(4) 0.062(5) 0.041(4) 0.021(4) -0.007(3) 0.003(4)
N83 0.055(4) 0.061(4) 0.071(5) 0.028(4) 0.007(3) -0.010(3)
C85 0.042(4) 0.038(4) 0.049(4) 0.020(3) -0.003(3) -0.007(3)
C86 0.047(4) 0.050(4) 0.036(4) 0.004(3) 0.000(3) 0.003(3)
N84 0.069(4) 0.049(4) 0.069(5) 0.024(3) 0.002(4) 0.018(3)
C87 0.068(5) 0.029(3) 0.045(4) 0.020(3) 0.020(4) 0.018(3)
C88 0.052(4) 0.041(4) 0.052(5) 0.014(3) 0.018(3) 0.013(3)
N85 0.068(5) 0.063(5) 0.086(6) 0.041(4) 0.006(4) -0.001(4)
C89 0.089(6) 0.047(5) 0.089(7) 0.046(5) 0.038(5) 0.018(4)

loop_
_atom_type_symbol
_atom_type_description
_atom_type_scat_dispersion_real
_atom_type_scat_dispersion_imag
_atom_type_scat_source
C C 0.0033 0.0016 'International Tables Vol C Tables 4.2.6.8 and 6.1.1.4'
H H 0.0000 0.0000 'International Tables Vol C Tables 4.2.6.8 and 6.1.1.4'
N N 0.0061 0.0033 'International Tables Vol C Tables 4.2.6.8 and 6.1.1.4'
O O 0.0106 0.0060 'International Tables Vol C Tables 4.2.6.8 and 6.1.1.4'
Cl Cl 0.1484 0.1585 'International Tables Vol C Tables 4.2.6.8 and 6.1.1.4'
Mn Mn 0.3368 0.7283 'International Tables Vol C Tables 4.2.6.8 and 6.1.1.4'

loop_
_geom_angle_atom_site_label_1
_geom_angle_atom_site_label_2
_geom_angle_atom_site_label_3
_geom_angle
_geom_angle_site_symmetry_1
_geom_angle_site_symmetry_3
_geom_angle_publ_flag
O4 Mn1 O2 179.49(13) . . ?
O4 Mn1 O3 92.04(12) . . ?
O2 Mn1 O3 87.75(12) . . ?
O4 Mn1 O1 88.04(12) . . ?
O2 Mn1 O1 92.17(12) . . ?
O3 Mn1 O1 179.85(15) . . ?
O4 Mn1 O11 82.17(12) . . ?
O2 Mn1 O11 98.26(12) . . ?
O3 Mn1 O11 81.33(11) . . ?
O1 Mn1 O11 98.56(11) . . ?
O4 Mn1 O9 98.02(12) . . ?
O2 Mn1 O9 81.56(12) . . ?
O3 Mn1 O9 99.55(11) . . ?
O1 Mn1 O9 80.56(11) . . ?
O11 Mn1 O9 179.09(12) . . ?
O13 Mn2 O14 97.86(14) . . ?
O13 Mn2 O5 177.06(14) . . ?
O14 Mn2 O5 83.21(13) . . ?
O13 Mn2 O1 85.54(13) . . ?
O14 Mn2 O1 176.58(13) . . ?
O5 Mn2 O1 93.38(13) . . ?
O13 Mn2 O12 107.02(13) . . ?
O14 Mn2 O12 85.51(12) . . ?
O5 Mn2 O12 75.76(12) . . ?
O1 Mn2 O12 93.85(11) . . ?
O13 Mn2 Cl2 93.99(10) . . ?
O14 Mn2 Cl2 91.61(10) . . ?
O5 Mn2 Cl2 83.23(9) . . ?
O1 Mn2 Cl2 87.79(9) . . ?
O12 Mn2 Cl2 158.99(9) . . ?
O15 Mn3 O16 97.72(13) . . ?
O15 Mn3 O5 178.28(14) . . ?
O16 Mn3 O5 83.88(13) . . ?
O15 Mn3 O2 85.08(13) . . ?
O16 Mn3 O2 177.19(12) . . ?
O5 Mn3 O2 93.32(12) . . ?
O15 Mn3 O12 106.83(12) . . ?
O16 Mn3 O12 85.73(12) . . ?
O5 Mn3 O12 73.86(11) . . ?
O2 Mn3 O12 93.27(12) . . ?
O15 Mn3 Cl1 94.70(10) . . ?
O16 Mn3 Cl1 92.90(10) . . ?
O5 Mn3 Cl1 84.58(9) . . ?
O2 Mn3 Cl1 87.07(9) . . ?
O12 Mn3 Cl1 158.42(8) . . ?
O17 Mn4 O18 96.48(13) . . ?
O17 Mn4 O6 178.84(15) . . ?
O18 Mn4 O6 83.55(13) . . ?
O17 Mn4 O2 85.32(12) . . ?
O18 Mn4 O2 174.98(14) . . ?
O6 Mn4 O2 94.56(12) . . ?
O17 Mn4 O9 100.87(13) . . ?
O18 Mn4 O9 97.79(13) . . ?
O6 Mn4 O9 77.98(12) . . ?
O2 Mn4 O9 77.26(11) . . ?
O17 Mn4 Cl1 96.72(11) . . ?
O18 Mn4 Cl1 97.94(11) . . ?
O6 Mn4 Cl1 84.42(10) . . ?
O2 Mn4 Cl1 86.48(9) . . ?
O9 Mn4 Cl1 154.84(8) . . ?
O19 Mn5 O20 96.57(14) . . ?
O19 Mn5 O6 178.99(13) . . ?
O20 Mn5 O6 83.21(13) . . ?
O19 Mn5 O1 85.41(13) . . ?
O20 Mn5 O1 175.88(13) . . ?
O6 Mn5 O1 94.74(13) . . ?
O19 Mn5 O9 100.70(12) . . ?
O20 Mn5 O9 99.24(12) . . ?
O6 Mn5 O9 78.37(11) . . ?
O1 Mn5 O9 76.83(11) . . ?
O19 Mn5 Cl2 97.15(10) . . ?
O20 Mn5 Cl2 95.32(10) . . ?
O6 Mn5 Cl2 83.86(9) . . ?
O1 Mn5 Cl2 87.99(9) . . ?
O9 Mn5 Cl2 155.43(8) . . ?
O29 Mn6 O30 97.07(14) . . ?
O29 Mn6 O6 176.84(13) . . ?
O30 Mn6 O6 85.96(13) . . ?
O29 Mn6 O5 87.03(13) . . ?
O30 Mn6 O5 175.84(14) . . ?
O6 Mn6 O5 89.93(13) . . ?
O29 Mn6 Cl1 95.31(10) . . ?
O30 Mn6 Cl1 95.64(10) . . ?
O6 Mn6 Cl1 83.47(9) . . ?
O5 Mn6 Cl1 83.27(9) . . ?
O29 Mn6 Cl2 97.44(10) . . ?
O30 Mn6 Cl2 97.11(10) . . ?
O6 Mn6 Cl2 83.02(9) . . ?
O5 Mn6 Cl2 82.98(9) . . ?
Cl1 Mn6 Cl2 160.69(4) . . ?
O21 Mn7 O22 97.59(13) . . ?
O21 Mn7 O7 177.55(13) . . ?
O22 Mn7 O7 83.67(13) . . ?
O21 Mn7 O3 85.52(13) . . ?
O22 Mn7 O3 176.86(13) . . ?
O7 Mn7 O3 93.24(12) . . ?
O21 Mn7 O10 105.43(13) . . ?
O22 Mn7 O10 85.56(12) . . ?
O7 Mn7 O10 76.74(12) . . ?
O3 Mn7 O10 93.21(11) . . ?
O21 Mn7 Cl4 94.07(10) . . ?
O22 Mn7 Cl4 92.07(10) . . ?
O7 Mn7 Cl4 83.77(9) . . ?
O3 Mn7 Cl4 88.12(9) . . ?
O10 Mn7 Cl4 160.50(9) . . ?
O23 Mn8 O24 97.78(13) . . ?
O23 Mn8 O7 178.13(14) . . ?
O24 Mn8 O7 84.10(13) . . ?
O23 Mn8 O4 84.98(13) . . ?
O24 Mn8 O4 177.00(12) . . ?
O7 Mn8 O4 93.14(12) . . ?
O23 Mn8 O10 105.42(12) . . ?
O24 Mn8 O10 85.55(12) . . ?
O7 Mn8 O10 74.67(11) . . ?
O4 Mn8 O10 92.59(12) . . ?
O23 Mn8 Cl3 95.30(10) . . ?
O24 Mn8 Cl3 93.28(10) . . ?
O7 Mn8 Cl3 84.57(9) . . ?
O4 Mn8 Cl3 87.62(9) . . ?
O10 Mn8 Cl3 159.22(8) . . ?
O26 Mn9 O25 96.39(13) . . ?
O26 Mn9 O8 84.00(13) . . ?
O25 Mn9 O8 179.16(15) . . ?
O26 Mn9 O4 175.19(14) . . ?
O25 Mn9 O4 84.19(12) . . ?
O8 Mn9 O4 95.36(12) . . ?
O26 Mn9 O11 98.03(13) . . ?
O25 Mn9 O11 100.75(12) . . ?
O8 Mn9 O11 78.45(12) . . ?
O4 Mn9 O11 77.18(12) . . ?
O26 Mn9 Cl3 99.07(11) . . ?
O25 Mn9 Cl3 96.06(11) . . ?
O8 Mn9 Cl3 84.60(10) . . ?
O4 Mn9 Cl3 85.60(9) . . ?
O11 Mn9 Cl3 154.44(8) . . ?
O27 Mn10 O28 96.66(14) . . ?
O27 Mn10 O8 179.62(14) . . ?
O28 Mn10 O8 83.72(13) . . ?
O27 Mn10 O3 84.62(13) . . ?
O28 Mn10 O3 175.17(13) . . ?
O8 Mn10 O3 95.00(12) . . ?
O27 Mn10 O11 101.61(12) . . ?
O28 Mn10 O11 98.94(12) . . ?
O8 Mn10 O11 78.30(11) . . ?
O3 Mn10 O11 76.23(11) . . ?
O27 Mn10 Cl4 95.25(10) . . ?
O28 Mn10 Cl4 97.37(10) . . ?
O8 Mn10 Cl4 84.70(9) . . ?
O3 Mn10 Cl4 87.13(9) . . ?
O11 Mn10 Cl4 154.91(8) . . ?
O32 Mn11 O31 97.22(14) . . ?
O32 Mn11 O8 85.95(13) . . ?
O31 Mn11 O8 176.75(13) . . ?
O32 Mn11 O7 176.57(14) . . ?
O31 Mn11 O7 86.19(13) . . ?
O8 Mn11 O7 90.63(13) . . ?
O32 Mn11 Cl3 97.41(10) . . ?
O31 Mn11 Cl3 96.15(10) . . ?
O8 Mn11 Cl3 84.11(9) . . ?
O7 Mn11 Cl3 82.55(9) . . ?
O32 Mn11 Cl4 97.13(10) . . ?
O31 Mn11 Cl4 95.38(10) . . ?
O8 Mn11 Cl4 83.49(9) . . ?
O7 Mn11 Cl4 82.12(9) . . ?
Cl3 Mn11 Cl4 160.12(4) . . ?
O19 Mn12 O25 175.79(12) . . ?
O19 Mn12 N1 90.69(13) . . ?
O25 Mn12 N1 88.18(13) . . ?
O19 Mn12 O4 112.02(11) . . ?
O25 Mn12 O4 71.04(10) . . ?
N1 Mn12 O4 142.59(13) . . ?
O19 Mn12 O1 71.25(11) . . ?
O25 Mn12 O1 107.51(11) . . ?
N1 Mn12 O1 143.76(13) . . ?
O4 Mn12 O1 73.46(11) . . ?
O19 Mn12 O23 81.49(11) . . ?
O25 Mn12 O23 102.55(11) . . ?
N1 Mn12 O23 89.06(12) . . ?
O4 Mn12 O23 66.73(10) . . ?
O1 Mn12 O23 117.62(11) . . ?
O27 Mn13 O17 178.00(12) . . ?
O27 Mn13 N2 91.15(13) . . ?
O17 Mn13 N2 88.14(13) . . ?
O27 Mn13 O3 71.35(11) . . ?
O17 Mn13 O3 108.32(11) . . ?
N2 Mn13 O3 145.80(13) . . ?
O27 Mn13 O2 110.88(11) . . ?
O17 Mn13 O2 70.73(10) . . ?
N2 Mn13 O2 141.22(13) . . ?
O3 Mn13 O2 72.94(11) . . ?
O27 Mn13 O15 80.12(11) . . ?
O17 Mn13 O15 101.72(11) . . ?
N2 Mn13 O15 88.12(12) . . ?
O3 Mn13 O15 116.16(10) . . ?
O2 Mn13 O15 66.03(10) . . ?
O27 Mn13 O21 99.12(11) . . ?
O17 Mn13 O21 79.00(11) . . ?
N2 Mn13 O21 89.07(12) . . ?
O3 Mn13 O21 66.05(10) . . ?
O2 Mn13 O21 116.81(10) . . ?
O15 Mn13 O21 177.07(10) . . ?
O16 Mn14 O29 107.99(12) . . ?
O16 Mn14 O14 115.37(12) . . ?
O29 Mn14 O14 110.56(12) . . ?
O16 Mn14 O5 72.08(11) . . ?
O29 Mn14 O5 73.88(12) . . ?
O14 Mn14 O5 71.53(11) . . ?
O16 Mn14 Cl5 103.48(9) . . ?
O29 Mn14 Cl5 107.88(10) . . ?
O14 Mn14 Cl5 111.11(9) . . ?
O5 Mn14 Cl5 175.55(8) . . ?
O31 Mn15 O24 109.86(12) . . ?
O31 Mn15 O22 109.87(12) . . ?
O24 Mn15 O22 114.10(12) . . ?
O31 Mn15 O7 73.73(11) . . ?
O24 Mn15 O7 72.02(11) . . ?
O22 Mn15 O7 71.56(11) . . ?
O31 Mn15 Cl6 108.43(9) . . ?
O24 Mn15 Cl6 104.83(9) . . ?
O22 Mn15 Cl6 109.51(9) . . ?
O7 Mn15 Cl6 176.76(8) . . ?
O18 Mn16 O30 111.37(12) . . ?
O18 Mn16 O34B 118.4(5) . . ?
O30 Mn16 O34B 116.7(5) . . ?
O18 Mn16 O20 107.76(13) . . ?
O30 Mn16 O20 110.84(12) . . ?
O34B Mn16 O20 89.0(5) . . ?
O18 Mn16 O6 70.98(11) . . ?
O30 Mn16 O6 72.22(11) . . ?
O34B Mn16 O6 158.9(5) . . ?
O20 Mn16 O6 69.93(11) . . ?
O18 Mn16 O33A 116.7(4) . . ?
O30 Mn16 O33A 81.5(4) . . ?
O20 Mn16 O33A 125.3(4) . . ?
O6 Mn16 O33A 153.4(4) . . ?
O18 Mn16 O34A 94.9(3) . . ?
O30 Mn16 O34A 137.3(3) . . ?
O20 Mn16 O34A 90.9(3) . . ?
O6 Mn16 O34A 150.2(3) . . ?
O33A Mn16 O34A 56.4(5) . . ?
O18 Mn16 Cl7C 107.64(14) . . ?
O30 Mn16 Cl7C 110.00(15) . . ?
O20 Mn16 Cl7C 109.14(16) . . ?
O6 Mn16 Cl7C 177.76(15) . . ?
O18 Mn16 O33B 88.6(4) . . ?
O30 Mn16 O33B 87.8(4) . . ?
O34B Mn16 O33B 58.4(6) . . ?
O20 Mn16 O33B 147.3(4) . . ?
O6 Mn16 O33B 142.7(4) . . ?
O26 Mn17 O32 108.60(12) . . ?
O26 Mn17 O28 104.85(12) . . ?
O32 Mn17 O28 107.18(12) . . ?
O26 Mn17 N3 162.20(14) . . ?
O32 Mn17 N3 82.83(13) . . ?
O28 Mn17 N3 83.85(14) . . ?
O26 Mn17 O8 68.02(10) . . ?
O32 Mn17 O8 68.76(11) . . ?
O28 Mn17 O8 67.35(11) . . ?
N3 Mn17 O8 129.71(13) . . ?
O26 Mn17 N4 82.97(14) . . ?
O32 Mn17 N4 84.68(14) . . ?
O28 Mn17 N4 162.24(14) . . ?
N3 Mn17 N4 84.63(16) . . ?
O8 Mn17 N4 130.22(14) . . ?
O26 Mn17 N5 82.70(13) . . ?
O32 Mn17 N5 161.30(14) . . ?
O28 Mn17 N5 83.27(13) . . ?
N3 Mn17 N5 82.96(15) . . ?
O8 Mn17 N5 129.94(13) . . ?
N4 Mn17 N5 81.94(16) . . ?
Mn3 Cl1 Mn4 74.91(4) . . ?
Mn3 Cl1 Mn6 75.64(3) . . ?
Mn4 Cl1 Mn6 75.30(4) . . ?
Mn5 Cl2 Mn2 73.35(3) . . ?
Mn5 Cl2 Mn6 74.86(3) . . ?
Mn2 Cl2 Mn6 75.15(3) . . ?
Mn8 Cl3 Mn9 75.09(4) . . ?
Mn8 Cl3 Mn11 76.17(3) . . ?
Mn9 Cl3 Mn11 74.80(4) . . ?
Mn7 Cl4 Mn10 73.91(3) . . ?
Mn7 Cl4 Mn11 75.38(3) . . ?
Mn10 Cl4 Mn11 74.39(3) . . ?
C74A O33A Mn16 93.9(14) . . ?
C74A O34A Mn16 91.5(12) . . ?
O34A C74A O33A 118(2) . . ?
O34A C74A C75A 121.4(15) . . ?
O33A C74A C75A 120.4(14) . . ?
C74B O33B Mn16 85.3(13) . . ?
C74B O34B Mn16 92.1(15) . . ?
O34B C74B O33B 124(2) . . ?
O34B C74B C75B 118.5(15) . . ?
O33B C74B C75B 117.2(15) . . ?
C74B C75B H75D 109.5 . . ?
C74B C75B H75E 109.5 . . ?
H75D C75B H75E 109.5 . . ?
C74B C75B H75F 109.5 . . ?
H75D C75B H75F 109.5 . . ?
H75E C75B H75F 109.5 . . ?
Mn1 O1 Mn2 123.97(15) . . ?
Mn1 O1 Mn5 113.48(14) . . ?
Mn2 O1 Mn5 109.05(14) . . ?
Mn1 O1 Mn12 98.52(13) . . ?
Mn2 O1 Mn12 109.47(13) . . ?
Mn5 O1 Mn12 98.64(12) . . ?
Mn1 O2 Mn3 124.36(14) . . ?
Mn1 O2 Mn4 113.22(14) . . ?
Mn3 O2 Mn4 109.43(14) . . ?
Mn1 O2 Mn13 99.61(12) . . ?
Mn3 O2 Mn13 106.79(13) . . ?
Mn4 O2 Mn13 99.60(11) . . ?
Mn1 O3 Mn7 124.52(15) . . ?
Mn1 O3 Mn10 113.37(14) . . ?
Mn7 O3 Mn10 108.93(14) . . ?
Mn1 O3 Mn13 99.70(13) . . ?
Mn7 O3 Mn13 107.34(12) . . ?
Mn10 O3 Mn13 99.14(12) . . ?
Mn1 O4 Mn8 124.83(15) . . ?
Mn1 O4 Mn9 112.52(15) . . ?
Mn8 O4 Mn9 109.56(15) . . ?
Mn1 O4 Mn12 99.95(13) . . ?
Mn8 O4 Mn12 106.26(13) . . ?
Mn9 O4 Mn12 99.92(12) . . ?
Mn6 O5 Mn2 117.44(15) . . ?
Mn6 O5 Mn3 115.61(14) . . ?
Mn2 O5 Mn3 118.38(16) . . ?
Mn6 O5 Mn14 97.90(13) . . ?
Mn2 O5 Mn14 101.25(12) . . ?
Mn3 O5 Mn14 100.29(13) . . ?
Mn6 O6 Mn5 116.70(14) . . ?
Mn6 O6 Mn4 115.59(15) . . ?
Mn5 O6 Mn4 117.45(15) . . ?
Mn6 O6 Mn16 99.39(13) . . ?
Mn5 O6 Mn16 102.32(13) . . ?
Mn4 O6 Mn16 100.62(12) . . ?
Mn7 O7 Mn8 118.37(15) . . ?
Mn7 O7 Mn11 117.46(14) . . ?
Mn8 O7 Mn11 115.69(14) . . ?
Mn7 O7 Mn15 101.10(12) . . ?
Mn8 O7 Mn15 100.21(13) . . ?
Mn11 O7 Mn15 97.97(13) . . ?
Mn10 O8 Mn11 115.90(14) . . ?
Mn10 O8 Mn9 117.41(15) . . ?
Mn11 O8 Mn9 115.19(15) . . ?
Mn10 O8 Mn17 102.56(13) . . ?
Mn11 O8 Mn17 100.45(13) . . ?
Mn9 O8 Mn17 101.28(12) . . ?
C1 O9 Mn1 122.5(3) . . ?
C1 O9 Mn5 131.6(3) . . ?
Mn1 O9 Mn5 88.65(10) . . ?
C1 O9 Mn4 127.3(3) . . ?
Mn1 O9 Mn4 87.70(11) . . ?
Mn5 O9 Mn4 85.52(11) . . ?
C1 O10 Mn7 125.7(3) . . ?
C1 O10 Mn8 119.8(3) . . ?
Mn7 O10 Mn8 84.16(10) . . ?
O10 C1 O9 123.4(4) . . ?
O10 C1 C2 119.2(4) . . ?
O9 C1 C2 117.3(4) . . ?
C1 C2 H2A 109.5 . . ?
C1 C2 H2B 109.5 . . ?
H2A C2 H2B 109.5 . . ?
C1 C2 H2C 109.5 . . ?
H2A C2 H2C 109.5 . . ?
H2B C2 H2C 109.5 . . ?
C3 O11 Mn1 123.5(3) . . ?
C3 O11 Mn9 127.8(3) . . ?
Mn1 O11 Mn9 87.82(11) . . ?
C3 O11 Mn10 130.4(3) . . ?
Mn1 O11 Mn10 88.63(10) . . ?
Mn9 O11 Mn10 85.02(10) . . ?
C3 O12 Mn2 124.1(3) . . ?
C3 O12 Mn3 120.4(3) . . ?
Mn2 O12 Mn3 85.47(10) . . ?
O12 C3 O11 122.9(4) . . ?
O12 C3 C4 119.4(4) . . ?
O11 C3 C4 117.7(4) . . ?
C3 C4 H4A 109.5 . . ?
C3 C4 H4B 109.5 . . ?
H4A C4 H4B 109.5 . . ?
C3 C4 H4C 109.5 . . ?
H4A C4 H4C 109.5 . . ?
H4B C4 H4C 109.5 . . ?
C5 O13 Mn2 121.2(3) . . ?
O13 C5 C6 115.9(4) . . ?
O13 C5 H5A 108.3 . . ?
C6 C5 H5A 108.3 . . ?
O13 C5 H5B 108.3 . . ?
C6 C5 H5B 108.3 . . ?
H5A C5 H5B 107.4 . . ?
C7 C6 C8 110.0(4) . . ?
C7 C6 C5 110.4(4) . . ?
C8 C6 C5 110.9(4) . . ?
C7 C6 C9 107.9(4) . . ?
C8 C6 C9 109.9(4) . . ?
C5 C6 C9 107.6(4) . . ?
O14 C7 C6 113.5(4) . . ?
O14 C7 H7A 108.9 . . ?
C6 C7 H7A 108.9 . . ?
O14 C7 H7B 108.9 . . ?
C6 C7 H7B 108.9 . . ?
H7A C7 H7B 107.7 . . ?
C6 C8 H8A 109.5 . . ?
C6 C8 H8B 109.5 . . ?
H8A C8 H8B 109.5 . . ?
C6 C8 H8C 109.5 . . ?
H8A C8 H8C 109.5 . . ?
H8B C8 H8C 109.5 . . ?
C6 C9 H9A 109.5 . . ?
C6 C9 H9B 109.5 . . ?
H9A C9 H9B 109.5 . . ?
C6 C9 H9C 109.5 . . ?
H9A C9 H9C 109.5 . . ?
H9B C9 H9C 109.5 . . ?
C7 O14 Mn2 120.6(3) . . ?
C7 O14 Mn14 127.9(3) . . ?
Mn2 O14 Mn14 103.92(13) . . ?
C10 O15 Mn3 120.8(3) . . ?
C10 O15 Mn13 130.1(2) . . ?
Mn3 O15 Mn13 102.09(13) . . ?
O15 C10 C11 115.7(4) . . ?
O15 C10 H10A 108.4 . . ?
C11 C10 H10A 108.4 . . ?
O15 C10 H10B 108.4 . . ?
C11 C10 H10B 108.4 . . ?
H10A C10 H10B 107.4 . . ?
C13 C11 C14 110.1(4) . . ?
C13 C11 C12 110.3(4) . . ?
C14 C11 C12 107.9(4) . . ?
C13 C11 C10 111.9(4) . . ?
C14 C11 C10 107.0(4) . . ?
C12 C11 C10 109.5(4) . . ?
O16 C12 C11 113.0(4) . . ?
O16 C12 H12A 109.0 . . ?
C11 C12 H12A 109.0 . . ?
O16 C12 H12B 109.0 . . ?
C11 C12 H12B 109.0 . . ?
H12A C12 H12B 107.8 . . ?
C11 C13 H13A 109.5 . . ?
C11 C13 H13B 109.5 . . ?
H13A C13 H13B 109.5 . . ?
C11 C13 H13C 109.5 . . ?
H13A C13 H13C 109.5 . . ?
H13B C13 H13C 109.5 . . ?
C11 C14 H14A 109.5 . . ?
C11 C14 H14B 109.5 . . ?
H14A C14 H14B 109.5 . . ?
C11 C14 H14C 109.5 . . ?
H14A C14 H14C 109.5 . . ?
H14B C14 H14C 109.5 . . ?
C12 O16 Mn3 121.9(3) . . ?
C12 O16 Mn14 128.2(3) . . ?
Mn3 O16 Mn14 103.71(14) . . ?
C15 O17 Mn4 122.5(3) . . ?
C15 O17 Mn13 128.2(3) . . ?
Mn4 O17 Mn13 104.31(13) . . ?
O17 C15 C16 114.7(4) . . ?
O17 C15 H15A 108.6 . . ?
C16 C15 H15A 108.6 . . ?
O17 C15 H15B 108.6 . . ?
C16 C15 H15B 108.6 . . ?
H15A C15 H15B 107.6 . . ?
C19 C16 C17 111.0(4) . . ?
C19 C16 C18 110.1(4) . . ?
C17 C16 C18 107.1(4) . . ?
C19 C16 C15 111.6(4) . . ?
C17 C16 C15 109.8(4) . . ?
C18 C16 C15 107.0(4) . . ?
O18 C17 C16 114.9(4) . . ?
O18 C17 H17A 108.5 . . ?
C16 C17 H17A 108.5 . . ?
O18 C17 H17B 108.5 . . ?
C16 C17 H17B 108.5 . . ?
H17A C17 H17B 107.5 . . ?
C16 C18 H18A 109.5 . . ?
C16 C18 H18B 109.5 . . ?
H18A C18 H18B 109.5 . . ?
C16 C18 H18C 109.5 . . ?
H18A C18 H18C 109.5 . . ?
H18B C18 H18C 109.5 . . ?
C16 C19 H19A 109.5 . . ?
C16 C19 H19B 109.5 . . ?
H19A C19 H19B 109.5 . . ?
C16 C19 H19C 109.5 . . ?
H19A C19 H19C 109.5 . . ?
H19B C19 H19C 109.5 . . ?
C17 O18 Mn4 127.7(3) . . ?
C17 O18 Mn16 127.4(3) . . ?
Mn4 O18 Mn16 104.70(13) . . ?
C20 O19 Mn5 121.9(3) . . ?
C20 O19 Mn12 126.4(3) . . ?
Mn5 O19 Mn12 104.33(14) . . ?
O19 C20 C21 114.8(4) . . ?
O19 C20 H20A 108.6 . . ?
C21 C20 H20A 108.6 . . ?
O19 C20 H20B 108.6 . . ?
C21 C20 H20B 108.6 . . ?
H20A C20 H20B 107.5 . . ?
C22 C21 C23 111.7(4) . . ?
C22 C21 C24 107.5(4) . . ?
C23 C21 C24 109.9(4) . . ?
C22 C21 C20 109.8(4) . . ?
C23 C21 C20 110.3(4) . . ?
C24 C21 C20 107.5(4) . . ?
O20 C22 C21 115.7(4) . . ?
O20 C22 H22A 108.4 . . ?
C21 C22 H22A 108.4 . . ?
O20 C22 H22B 108.4 . . ?
C21 C22 H22B 108.4 . . ?
H22A C22 H22B 107.4 . . ?
C21 C23 H23A 109.5 . . ?
C21 C23 H23B 109.5 . . ?
H23A C23 H23B 109.5 . . ?
C21 C23 H23C 109.5 . . ?
H23A C23 H23C 109.5 . . ?
H23B C23 H23C 109.5 . . ?
C21 C24 H24A 109.5 . . ?
C21 C24 H24B 109.5 . . ?
H24A C24 H24B 109.5 . . ?
C21 C24 H24C 109.5 . . ?
H24A C24 H24C 109.5 . . ?
H24B C24 H24C 109.5 . . ?
C22 O20 Mn5 126.5(3) . . ?
C22 O20 Mn16 127.9(3) . . ?
Mn5 O20 Mn16 104.54(14) . . ?
C25 O21 Mn7 121.2(3) . . ?
C25 O21 Mn13 130.8(3) . . ?
Mn7 O21 Mn13 101.08(12) . . ?
O21 C25 C26 115.5(4) . . ?
O21 C25 H25A 108.4 . . ?
C26 C25 H25A 108.4 . . ?
O21 C25 H25B 108.4 . . ?
C26 C25 H25B 108.4 . . ?
H25A C25 H25B 107.5 . . ?
C28 C26 C29 110.3(4) . . ?
C28 C26 C25 110.9(4) . . ?
C29 C26 C25 107.0(4) . . ?
C28 C26 C27 110.2(4) . . ?
C29 C26 C27 108.3(4) . . ?
C25 C26 C27 110.0(4) . . ?
O22 C27 C26 113.2(4) . . ?
O22 C27 H27A 108.9 . . ?
C26 C27 H27A 108.9 . . ?
O22 C27 H27B 108.9 . . ?
C26 C27 H27B 108.9 . . ?
H27A C27 H27B 107.7 . . ?
C26 C28 H28A 109.5 . . ?
C26 C28 H28B 109.5 . . ?
H28A C28 H28B 109.5 . . ?
C26 C28 H28C 109.5 . . ?
H28A C28 H28C 109.5 . . ?
H28B C28 H28C 109.5 . . ?
C26 C29 H29A 109.5 . . ?
C26 C29 H29B 109.5 . . ?
H29A C29 H29B 109.5 . . ?
C26 C29 H29C 109.5 . . ?
H29A C29 H29C 109.5 . . ?
H29B C29 H29C 109.5 . . ?
C27 O22 Mn7 120.6(3) . . ?
C27 O22 Mn15 127.3(3) . . ?
Mn7 O22 Mn15 103.62(13) . . ?
C30 O23 Mn8 120.4(3) . . ?
C30 O23 Mn12 130.6(2) . . ?
Mn8 O23 Mn12 102.00(13) . . ?
O23 C30 C31 115.1(3) . . ?
O23 C30 H30A 108.5 . . ?
C31 C30 H30A 108.5 . . ?
O23 C30 H30B 108.5 . . ?
C31 C30 H30B 108.5 . . ?
H30A C30 H30B 107.5 . . ?
C33 C31 C34 109.7(4) . . ?
C33 C31 C32 110.9(4) . . ?
C34 C31 C32 108.0(4) . . ?
C33 C31 C30 111.7(4) . . ?
C34 C31 C30 107.0(4) . . ?
C32 C31 C30 109.3(4) . . ?
O24 C32 C31 112.9(4) . . ?
O24 C32 H32A 109.0 . . ?
C31 C32 H32A 109.0 . . ?
O24 C32 H32B 109.0 . . ?
C31 C32 H32B 109.0 . . ?
H32A C32 H32B 107.8 . . ?
C31 C33 H33A 109.5 . . ?
C31 C33 H33B 109.5 . . ?
H33A C33 H33B 109.5 . . ?
C31 C33 H33C 109.5 . . ?
H33A C33 H33C 109.5 . . ?
H33B C33 H33C 109.5 . . ?
C31 C34 H34A 109.5 . . ?
C31 C34 H34B 109.5 . . ?
H34A C34 H34B 109.5 . . ?
C31 C34 H34C 109.5 . . ?
H34A C34 H34C 109.5 . . ?
H34B C34 H34C 109.5 . . ?
C32 O24 Mn8 121.9(3) . . ?
C32 O24 Mn15 128.0(3) . . ?
Mn8 O24 Mn15 103.66(14) . . ?
C35 O25 Mn9 123.4(3) . . ?
C35 O25 Mn12 127.9(2) . . ?
Mn9 O25 Mn12 104.79(13) . . ?
O25 C35 C36 114.9(4) . . ?
O25 C35 H35A 108.5 . . ?
C36 C35 H35A 108.5 . . ?
O25 C35 H35B 108.5 . . ?
C36 C35 H35B 108.5 . . ?
H35A C35 H35B 107.5 . . ?
C39 C36 C38 110.3(4) . . ?
C39 C36 C37 111.1(4) . . ?
C38 C36 C37 107.4(4) . . ?
C39 C36 C35 111.4(4) . . ?
C38 C36 C35 107.2(4) . . ?
C37 C36 C35 109.2(4) . . ?
O26 C37 C36 115.3(4) . . ?
O26 C37 H37A 108.4 . . ?
C36 C37 H37A 108.4 . . ?
O26 C37 H37B 108.4 . . ?
C36 C37 H37B 108.4 . . ?
H37A C37 H37B 107.5 . . ?
C36 C38 H38A 109.5 . . ?
C36 C38 H38B 109.5 . . ?
H38A C38 H38B 109.5 . . ?
C36 C38 H38C 109.5 . . ?
H38A C38 H38C 109.5 . . ?
H38B C38 H38C 109.5 . . ?
C36 C39 H39A 109.5 . . ?
C36 C39 H39B 109.5 . . ?
H39A C39 H39B 109.5 . . ?
C36 C39 H39C 109.5 . . ?
H39A C39 H39C 109.5 . . ?
H39B C39 H39C 109.5 . . ?
C37 O26 Mn9 127.4(3) . . ?
C37 O26 Mn17 125.8(3) . . ?
Mn9 O26 Mn17 106.56(13) . . ?
C40 O27 Mn10 122.8(3) . . ?
C40 O27 Mn13 126.5(3) . . ?
Mn10 O27 Mn13 104.60(14) . . ?
O27 C40 C41 115.0(4) . . ?
O27 C40 H40A 108.5 . . ?
C41 C40 H40A 108.5 . . ?
O27 C40 H40B 108.5 . . ?
C41 C40 H40B 108.5 . . ?
H40A C40 H40B 107.5 . . ?
C40 C41 C43 107.3(4) . . ?
C40 C41 C42 109.8(4) . . ?
C43 C41 C42 107.1(4) . . ?
C40 C41 C44 111.3(4) . . ?
C43 C41 C44 109.8(4) . . ?
C42 C41 C44 111.4(4) . . ?
O28 C42 C41 115.1(4) . . ?
O28 C42 H42A 108.5 . . ?
C41 C42 H42A 108.5 . . ?
O28 C42 H42B 108.5 . . ?
C41 C42 H42B 108.5 . . ?
H42A C42 H42B 107.5 . . ?
C41 C43 H43A 109.5 . . ?
C41 C43 H43B 109.5 . . ?
H43A C43 H43B 109.5 . . ?
C41 C43 H43C 109.5 . . ?
H43A C43 H43C 109.5 . . ?
H43B C43 H43C 109.5 . . ?
C41 C44 H44A 109.5 . . ?
C41 C44 H44B 109.5 . . ?
H44A C44 H44B 109.5 . . ?
C41 C44 H44C 109.5 . . ?
H44A C44 H44C 109.5 . . ?
H44B C44 H44C 109.5 . . ?
C42 O28 Mn10 126.4(3) . . ?
C42 O28 Mn17 126.6(3) . . ?
Mn10 O28 Mn17 106.34(14) . . ?
C45 O29 Mn6 120.7(3) . . ?
C45 O29 Mn14 128.0(3) . . ?
Mn6 O29 Mn14 101.17(14) . . ?
O29 C45 C46 114.5(4) . . ?
O29 C45 H45A 108.6 . . ?
C46 C45 H45A 108.6 . . ?
O29 C45 H45B 108.6 . . ?
C46 C45 H45B 108.6 . . ?
H45A C45 H45B 107.6 . . ?
C49 C46 C45 110.4(4) . . ?
C49 C46 C48 110.6(4) . . ?
C45 C46 C48 107.5(4) . . ?
C49 C46 C47 110.6(4) . . ?
C45 C46 C47 111.2(4) . . ?
C48 C46 C47 106.4(4) . . ?
O30 C47 C46 114.0(4) . . ?
O30 C47 H47A 108.7 . . ?
C46 C47 H47A 108.7 . . ?
O30 C47 H47B 108.7 . . ?
C46 C47 H47B 108.7 . . ?
H47A C47 H47B 107.6 . . ?
C46 C48 H48A 109.5 . . ?
C46 C48 H48B 109.5 . . ?
H48A C48 H48B 109.5 . . ?
C46 C48 H48C 109.5 . . ?
H48A C48 H48C 109.5 . . ?
H48B C48 H48C 109.5 . . ?
C46 C49 H49A 109.5 . . ?
C46 C49 H49B 109.5 . . ?
H49A C49 H49B 109.5 . . ?
C46 C49 H49C 109.5 . . ?
H49A C49 H49C 109.5 . . ?
H49B C49 H49C 109.5 . . ?
C47 O30 Mn6 120.1(3) . . ?
C47 O30 Mn16 126.5(3) . . ?
Mn6 O30 Mn16 102.43(14) . . ?
C50 O31 Mn11 122.6(3) . . ?
C50 O31 Mn15 129.0(3) . . ?
Mn11 O31 Mn15 102.10(14) . . ?
O31 C50 C51 114.5(4) . . ?
O31 C50 H50A 108.6 . . ?
C51 C50 H50A 108.6 . . ?
O31 C50 H50B 108.6 . . ?
C51 C50 H50B 108.6 . . ?
H50A C50 H50B 107.6 . . ?
C54 C51 C52 110.7(4) . . ?
C54 C51 C50 110.9(4) . . ?
C52 C51 C50 110.5(4) . . ?
C54 C51 C53 110.6(4) . . ?
C52 C51 C53 107.0(4) . . ?
C50 C51 C53 107.0(4) . . ?
O32 C52 C51 115.3(4) . . ?
O32 C52 H52A 108.5 . . ?
C51 C52 H52A 108.5 . . ?
O32 C52 H52B 108.5 . . ?
C51 C52 H52B 108.5 . . ?
H52A C52 H52B 107.5 . . ?
C51 C53 H53A 109.5 . . ?
C51 C53 H53B 109.5 . . ?
H53A C53 H53B 109.5 . . ?
C51 C53 H53C 109.5 . . ?
H53A C53 H53C 109.5 . . ?
H53B C53 H53C 109.5 . . ?
C51 C54 H54A 109.5 . . ?
C51 C54 H54B 109.5 . . ?
H54A C54 H54B 109.5 . . ?
C51 C54 H54C 109.5 . . ?
H54A C54 H54C 109.5 . . ?
H54B C54 H54C 109.5 . . ?
C52 O32 Mn11 122.3(3) . . ?
C52 O32 Mn17 126.8(3) . . ?
Mn11 O32 Mn17 104.84(15) . . ?
C59 N1 C55 117.9(4) . . ?
C59 N1 Mn12 121.8(3) . . ?
C55 N1 Mn12 120.0(3) . . ?
N1 C55 C56 122.4(4) . . ?
N1 C55 H55A 118.8 . . ?
C56 C55 H55A 118.8 . . ?
C57 C56 C55 119.3(5) . . ?
C57 C56 H56A 120.3 . . ?
C55 C56 H56A 120.3 . . ?
C56 C57 C58 119.0(5) . . ?
C56 C57 H57A 120.5 . . ?
C58 C57 H57A 120.5 . . ?
C57 C58 C59 118.8(4) . . ?
C57 C58 H58A 120.6 . . ?
C59 C58 H58A 120.6 . . ?
N1 C59 C58 122.6(5) . . ?
N1 C59 H59A 118.7 . . ?
C58 C59 H59A 118.7 . . ?
C64 N2 C60 117.6(4) . . ?
C64 N2 Mn13 121.0(3) . . ?
C60 N2 Mn13 121.3(3) . . ?
N2 C60 C61 123.0(5) . . ?
N2 C60 H60A 118.5 . . ?
C61 C60 H60A 118.5 . . ?
C62 C61 C60 118.3(5) . . ?
C62 C61 H61A 120.8 . . ?
C60 C61 H61A 120.8 . . ?
C61 C62 C63 119.8(5) . . ?
C61 C62 H62A 120.1 . . ?
C63 C62 H62A 120.1 . . ?
C64 C63 C62 117.7(5) . . ?
C64 C63 H63A 121.1 . . ?
C62 C63 H63A 121.1 . . ?
N2 C64 C63 123.5(5) . . ?
N2 C64 H64A 118.2 . . ?
C63 C64 H64A 118.2 . . ?
C69A N3 C65 114.7(6) . . ?
C65 N3 C69B 124.0(6) . . ?
C69A N3 Mn17 125.7(5) . . ?
C65 N3 Mn17 118.4(3) . . ?
C69B N3 Mn17 117.0(6) . . ?
N3 C65 C66A 128.6(6) . . ?
N3 C65 C66B 115.4(6) . . ?
N3 C65 H65A 115.7 . . ?
C66A C65 H65A 115.7 . . ?
N3 C65 H65B 122.3 . . ?
C66B C65 H65B 122.3 . . ?
C67A C66A C65 114.5(9) . . ?
C67A C66A H66A 122.8 . . ?
C65 C66A H66A 122.8 . . ?
C66A C67A C68A 119.7(11) . . ?
C66A C67A H67A 120.2 . . ?
C68A C67A H67A 120.2 . . ?
C67A C68A C69A 119.5(11) . . ?
C67A C68A H68A 120.2 . . ?
C69A C68A H68A 120.2 . . ?
N3 C69A C68A 122.8(9) . . ?
N3 C69A H69A 118.6 . . ?
C68A C69A H69A 118.6 . . ?
C67B C66B C65 123.4(10) . . ?
C67B C66B H66B 118.3 . . ?
C65 C66B H66B 118.3 . . ?
C66B C67B C68B 119.4(11) . . ?
C66B C67B H67B 120.3 . . ?
C68B C67B H67B 120.3 . . ?
C67B C68B C69B 117.2(11) . . ?
C67B C68B H68B 121.4 . . ?
C69B C68B H68B 121.4 . . ?
N3 C69B C68B 119.4(10) . . ?
N3 C69B H69B 120.3 . . ?
C68B C69B H69B 120.3 . . ?
C70 N4 Mn17 171.6(4) . . ?
N4 C70 C71 179.5(7) . . ?
C70 C71 H71A 109.5 . . ?
C70 C71 H71B 109.5 . . ?
H71A C71 H71B 109.5 . . ?
C70 C71 H71C 109.5 . . ?
H71A C71 H71C 109.5 . . ?
H71B C71 H71C 109.5 . . ?
C72 N5 Mn17 173.7(4) . . ?
N5 C72 C73 178.3(6) . . ?
C72 C73 H73A 109.5 . . ?
C72 C73 H73B 109.5 . . ?
H73A C73 H73B 109.5 . . ?
C72 C73 H73C 109.5 . . ?
H73A C73 H73C 109.5 . . ?
H73B C73 H73C 109.5 . . ?
N81 C81 C82 177.9(8) . . ?
C81 C82 H82A 109.5 . . ?
C81 C82 H82B 109.5 . . ?
H82A C82 H82B 109.5 . . ?
C81 C82 H82C 109.5 . . ?
H82A C82 H82C 109.5 . . ?
H82B C82 H82C 109.5 . . ?
N82A C83A C84 175.8(11) . . ?
N82B C83B C84 177(3) . . ?
N83 C85 C86 179.4(9) . . ?
C85 C86 H86A 109.5 . . ?
C85 C86 H86B 109.5 . . ?
H86A C86 H86B 109.5 . . ?
C85 C86 H86C 109.5 . . ?
H86A C86 H86C 109.5 . . ?
H86B C86 H86C 109.5 . . ?
N84 C87 C88 179.0(8) . . ?
C87 C88 H88A 109.5 . . ?
C87 C88 H88B 109.5 . . ?
H88A C88 H88B 109.5 . . ?
C87 C88 H88C 109.5 . . ?
H88A C88 H88C 109.5 . . ?
H88B C88 H88C 109.5 . . ?
N85 C89 C90B 160.9(14) . . ?
N85 C89 C90A 166.5(11) . . ?
N86A C91A C92A 163(5) . . ?
C92B C91B N86B 142(3) . . ?
N87A C93A C94A 152(2) . . ?
N87B C93B C94B 145(4) . . ?

loop_
_geom_bond_atom_site_label_1
_geom_bond_atom_site_label_2
_geom_bond_distance
_geom_bond_site_symmetry_2
_geom_bond_publ_flag
Mn1 O4 1.926(3) . ?
Mn1 O2 1.928(3) . ?
Mn1 O3 1.934(3) . ?
Mn1 O1 1.947(3) . ?
Mn1 O11 2.253(3) . ?
Mn1 O9 2.269(3) . ?
Mn2 O13 1.859(3) . ?
Mn2 O14 1.907(3) . ?
Mn2 O5 1.917(3) . ?
Mn2 O1 1.948(3) . ?
Mn2 O12 2.393(3) . ?
Mn2 Cl2 2.6742(12) . ?
Mn3 O15 1.859(3) . ?
Mn3 O16 1.896(3) . ?
Mn3 O5 1.923(3) . ?
Mn3 O2 1.949(3) . ?
Mn3 O12 2.466(3) . ?
Mn3 Cl1 2.6164(13) . ?
Mn4 O17 1.859(3) . ?
Mn4 O18 1.889(3) . ?
Mn4 O6 1.921(3) . ?
Mn4 O2 1.959(3) . ?
Mn4 O9 2.414(3) . ?
Mn4 Cl1 2.6302(14) . ?
Mn5 O19 1.862(3) . ?
Mn5 O20 1.894(3) . ?
Mn5 O6 1.909(3) . ?
Mn5 O1 1.962(3) . ?
Mn5 O9 2.407(3) . ?
Mn5 Cl2 2.6574(13) . ?
Mn6 O29 1.880(3) . ?
Mn6 O30 1.886(3) . ?
Mn6 O6 1.908(3) . ?
Mn6 O5 1.909(3) . ?
Mn6 Cl1 2.6728(12) . ?
Mn6 Cl2 2.6881(12) . ?
Mn7 O21 1.865(3) . ?
Mn7 O22 1.907(3) . ?
Mn7 O7 1.909(3) . ?
Mn7 O3 1.944(3) . ?
Mn7 O10 2.414(3) . ?
Mn7 Cl4 2.6493(12) . ?
Mn8 O23 1.860(3) . ?
Mn8 O24 1.896(3) . ?
Mn8 O7 1.918(3) . ?
Mn8 O4 1.945(3) . ?
Mn8 O10 2.491(3) . ?
Mn8 Cl3 2.5972(13) . ?
Mn9 O26 1.870(3) . ?
Mn9 O25 1.871(3) . ?
Mn9 O8 1.915(3) . ?
Mn9 O4 1.970(3) . ?
Mn9 O11 2.415(3) . ?
Mn9 Cl3 2.6512(14) . ?
Mn10 O27 1.869(3) . ?
Mn10 O28 1.876(3) . ?
Mn10 O8 1.911(3) . ?
Mn10 O3 1.978(3) . ?
Mn10 O11 2.423(3) . ?
Mn10 Cl4 2.6599(12) . ?
Mn11 O32 1.860(3) . ?
Mn11 O31 1.886(3) . ?
Mn11 O8 1.913(3) . ?
Mn11 O7 1.919(3) . ?
Mn11 Cl3 2.6698(12) . ?
Mn11 Cl4 2.7023(12) . ?
Mn12 O19 2.192(3) . ?
Mn12 O25 2.195(3) . ?
Mn12 N1 2.226(4) . ?
Mn12 O4 2.238(3) . ?
Mn12 O1 2.261(3) . ?
Mn12 O23 2.427(3) . ?
Mn13 O27 2.195(3) . ?
Mn13 O17 2.216(3) . ?
Mn13 N2 2.223(4) . ?
Mn13 O3 2.247(3) . ?
Mn13 O2 2.256(3) . ?
Mn13 O15 2.461(3) . ?
Mn13 O21 2.485(3) . ?
Mn14 O16 2.134(3) . ?
Mn14 O29 2.137(3) . ?
Mn14 O14 2.139(3) . ?
Mn14 O5 2.204(3) . ?
Mn14 Cl5 2.3433(14) . ?
Mn15 O31 2.123(3) . ?
Mn15 O24 2.135(3) . ?
Mn15 O22 2.142(3) . ?
Mn15 O7 2.209(3) . ?
Mn15 Cl6 2.3453(14) . ?
Mn16 O18 2.144(3) . ?
Mn16 O30 2.161(3) . ?
Mn16 O34B 2.18(2) . ?
Mn16 O20 2.180(3) . ?
Mn16 O6 2.226(3) . ?
Mn16 O33A 2.231(16) . ?
Mn16 O34A 2.285(13) . ?
Mn16 Cl7C 2.292(5) . ?
Mn16 O33B 2.326(16) . ?
Mn17 O26 2.213(3) . ?
Mn17 O32 2.241(3) . ?
Mn17 O28 2.244(3) . ?
Mn17 N3 2.286(4) . ?
Mn17 O8 2.313(3) . ?
Mn17 N4 2.335(5) . ?
Mn17 N5 2.365(4) . ?
O33A C74A 1.247(16) . ?
O34A C74A 1.240(16) . ?
C74A C75A 1.52(2) . ?
C75A H75A 0.9800 . ?
C75A H75B 0.9800 . ?
C75A H75C 0.9800 . ?
O33B C74B 1.245(16) . ?
O34B C74B 1.244(16) . ?
C74B C75B 1.56(3) . ?
C75B H75D 0.9800 . ?
C75B H75E 0.9800 . ?
C75B H75F 0.9800 . ?
O9 C1 1.277(5) . ?
O10 C1 1.237(6) . ?
C1 C2 1.516(6) . ?
C2 H2A 0.9800 . ?
C2 H2B 0.9800 . ?
C2 H2C 0.9800 . ?
O11 C3 1.279(5) . ?
O12 C3 1.236(6) . ?
C3 C4 1.512(6) . ?
C4 H4A 0.9800 . ?
C4 H4B 0.9800 . ?
C4 H4C 0.9800 . ?
O13 C5 1.410(5) . ?
C5 C6 1.536(7) . ?
C5 H5A 0.9900 . ?
C5 H5B 0.9900 . ?
C6 C7 1.526(7) . ?
C6 C8 1.528(7) . ?
C6 C9 1.537(6) . ?
C7 O14 1.430(5) . ?
C7 H7A 0.9900 . ?
C7 H7B 0.9900 . ?
C8 H8A 0.9800 . ?
C8 H8B 0.9800 . ?
C8 H8C 0.9800 . ?
C9 H9A 0.9800 . ?
C9 H9B 0.9800 . ?
C9 H9C 0.9800 . ?
O15 C10 1.415(5) . ?
C10 C11 1.541(6) . ?
C10 H10A 0.9900 . ?
C10 H10B 0.9900 . ?
C11 C13 1.529(6) . ?
C11 C14 1.530(6) . ?
C11 C12 1.533(6) . ?
C12 O16 1.429(5) . ?
C12 H12A 0.9900 . ?
C12 H12B 0.9900 . ?
C13 H13A 0.9800 . ?
C13 H13B 0.9800 . ?
C13 H13C 0.9800 . ?
C14 H14A 0.9800 . ?
C14 H14B 0.9800 . ?
C14 H14C 0.9800 . ?
O17 C15 1.429(5) . ?
C15 C16 1.541(6) . ?
C15 H15A 0.9900 . ?
C15 H15B 0.9900 . ?
C16 C19 1.524(7) . ?
C16 C17 1.530(6) . ?
C16 C18 1.533(6) . ?
C17 O18 1.430(5) . ?
C17 H17A 0.9900 . ?
C17 H17B 0.9900 . ?
C18 H18A 0.9800 . ?
C18 H18B 0.9800 . ?
C18 H18C 0.9800 . ?
C19 H19A 0.9800 . ?
C19 H19B 0.9800 . ?
C19 H19C 0.9800 . ?
O19 C20 1.419(5) . ?
C20 C21 1.531(6) . ?
C20 H20A 0.9900 . ?
C20 H20B 0.9900 . ?
C21 C22 1.527(6) . ?
C21 C23 1.530(6) . ?
C21 C24 1.530(6) . ?
C22 O20 1.420(5) . ?
C22 H22A 0.9900 . ?
C22 H22B 0.9900 . ?
C23 H23A 0.9800 . ?
C23 H23B 0.9800 . ?
C23 H23C 0.9800 . ?
C24 H24A 0.9800 . ?
C24 H24B 0.9800 . ?
C24 H24C 0.9800 . ?
O21 C25 1.416(5) . ?
C25 C26 1.538(7) . ?
C25 H25A 0.9900 . ?
C25 H25B 0.9900 . ?
C26 C28 1.515(7) . ?
C26 C29 1.534(6) . ?
C26 C27 1.539(7) . ?
C27 O22 1.410(5) . ?
C27 H27A 0.9900 . ?
C27 H27B 0.9900 . ?
C28 H28A 0.9800 . ?
C28 H28B 0.9800 . ?
C28 H28C 0.9800 . ?
C29 H29A 0.9800 . ?
C29 H29B 0.9800 . ?
C29 H29C 0.9800 . ?
O23 C30 1.424(5) . ?
C30 C31 1.540(6) . ?
C30 H30A 0.9900 . ?
C30 H30B 0.9900 . ?
C31 C33 1.527(6) . ?
C31 C34 1.529(6) . ?
C31 C32 1.533(6) . ?
C32 O24 1.419(5) . ?
C32 H32A 0.9900 . ?
C32 H32B 0.9900 . ?
C33 H33A 0.9800 . ?
C33 H33B 0.9800 . ?
C33 H33C 0.9800 . ?
C34 H34A 0.9800 . ?
C34 H34B 0.9800 . ?
C34 H34C 0.9800 . ?
O25 C35 1.425(5) . ?
C35 C36 1.537(6) . ?
C35 H35A 0.9900 . ?
C35 H35B 0.9900 . ?
C36 C39 1.522(7) . ?
C36 C38 1.524(6) . ?
C36 C37 1.535(6) . ?
C37 O26 1.422(5) . ?
C37 H37A 0.9900 . ?
C37 H37B 0.9900 . ?
C38 H38A 0.9800 . ?
C38 H38B 0.9800 . ?
C38 H38C 0.9800 . ?
C39 H39A 0.9800 . ?
C39 H39B 0.9800 . ?
C39 H39C 0.9800 . ?
O27 C40 1.425(5) . ?
C40 C41 1.516(6) . ?
C40 H40A 0.9900 . ?
C40 H40B 0.9900 . ?
C41 C43 1.530(7) . ?
C41 C42 1.534(6) . ?
C41 C44 1.535(6) . ?
C42 O28 1.431(5) . ?
C42 H42A 0.9900 . ?
C42 H42B 0.9900 . ?
C43 H43A 0.9800 . ?
C43 H43B 0.9800 . ?
C43 H43C 0.9800 . ?
C44 H44A 0.9800 . ?
C44 H44B 0.9800 . ?
C44 H44C 0.9800 . ?
O29 C45 1.424(6) . ?
C45 C46 1.533(7) . ?
C45 H45A 0.9900 . ?
C45 H45B 0.9900 . ?
C46 C49 1.526(6) . ?
C46 C48 1.533(7) . ?
C46 C47 1.541(7) . ?
C47 O30 1.428(6) . ?
C47 H47A 0.9900 . ?
C47 H47B 0.9900 . ?
C48 H48A 0.9800 . ?
C48 H48B 0.9800 . ?
C48 H48C 0.9800 . ?
C49 H49A 0.9800 . ?
C49 H49B 0.9800 . ?
C49 H49C 0.9800 . ?
O31 C50 1.426(5) . ?
C50 C51 1.537(6) . ?
C50 H50A 0.9900 . ?
C50 H50B 0.9900 . ?
C51 C54 1.525(7) . ?
C51 C52 1.536(6) . ?
C51 C53 1.538(7) . ?
C52 O32 1.420(6) . ?
C52 H52A 0.9900 . ?
C52 H52B 0.9900 . ?
C53 H53A 0.9800 . ?
C53 H53B 0.9800 . ?
C53 H53C 0.9800 . ?
C54 H54A 0.9800 . ?
C54 H54B 0.9800 . ?
C54 H54C 0.9800 . ?
N1 C59 1.340(6) . ?
N1 C55 1.351(6) . ?
C55 C56 1.376(7) . ?
C55 H55A 0.9500 . ?
C56 C57 1.375(7) . ?
C56 H56A 0.9500 . ?
C57 C58 1.383(7) . ?
C57 H57A 0.9500 . ?
C58 C59 1.384(6) . ?
C58 H58A 0.9500 . ?
C59 H59A 0.9500 . ?
N2 C64 1.333(6) . ?
N2 C60 1.342(6) . ?
C60 C61 1.379(7) . ?
C60 H60A 0.9500 . ?
C61 C62 1.372(8) . ?
C61 H61A 0.9500 . ?
C62 C63 1.386(7) . ?
C62 H62A 0.9500 . ?
C63 C64 1.379(7) . ?
C63 H63A 0.9500 . ?
C64 H64A 0.9500 . ?
N3 C69A 1.331(9) . ?
N3 C65 1.348(7) . ?
N3 C69B 1.390(11) . ?
C65 C66A 1.386(10) . ?
C65 C66B 1.411(11) . ?
C65 H65A 0.9500 . ?
C65 H65B 0.9500 . ?
C66A C67A 1.384(13) . ?
C66A H66A 0.9500 . ?
C67A C68A 1.398(14) . ?
C67A H67A 0.9500 . ?
C68A C69A 1.399(12) . ?
C68A H68A 0.9500 . ?
C69A H69A 0.9500 . ?
C66B C67B 1.377(14) . ?
C66B H66B 0.9500 . ?
C67B C68B 1.408(14) . ?
C67B H67B 0.9500 . ?
C68B C69B 1.417(14) . ?
C68B H68B 0.9500 . ?
C69B H69B 0.9500 . ?
N4 C70 1.141(7) . ?
C70 C71 1.467(8) . ?
C71 H71A 0.9800 . ?
C71 H71B 0.9800 . ?
C71 H71C 0.9800 . ?
N5 C72 1.153(7) . ?
C72 C73 1.455(7) . ?
C73 H73A 0.9800 . ?
C73 H73B 0.9800 . ?
C73 H73C 0.9800 . ?
N81 C81 1.140(9) . ?
C81 C82 1.446(9) . ?
C82 H82A 0.9800 . ?
C82 H82B 0.9800 . ?
C82 H82C 0.9800 . ?
N82A C83A 1.140(13) . ?
C83A C84 1.487(12) . ?
N82B C83B 1.18(3) . ?
C83B C84 1.27(2) . ?
N83 C85 1.162(9) . ?
C85 C86 1.427(10) . ?
C86 H86A 0.9800 . ?
C86 H86B 0.9800 . ?
C86 H86C 0.9800 . ?
N84 C87 1.170(9) . ?
C87 C88 1.451(10) . ?
C88 H88A 0.9800 . ?
C88 H88B 0.9800 . ?
C88 H88C 0.9800 . ?
N85 C89 1.179(10) . ?
C89 C90B 1.48(2) . ?
C89 C90A 1.529(15) . ?
N86A C91A 0.98(4) . ?
C91A C92A 1.63(4) . ?
N86B C91B 1.23(2) . ?
C91B C92B 1.16(3) . ?
N87A C93A 1.15(3) . ?
C93A C94A 1.70(3) . ?
N87B C93B 1.38(5) . ?
C93B C94B 1.45(4) . ?
